data_1571867
loop_
_publ_author_name
'Carroll, Robert C.'
'Coles, Simon J.'

_publ_section_title
;
 Statistical optimization of guest uptake in crystalline sponges: grading
 structural outcomes.
;
_journal_coeditor_code LT5068
_journal_issue 4
_journal_name_full IUCrJ
_journal_paper_doi 10.1107/S2052252524004871
_journal_volume 11
_journal_year 2024
_chemical_formula_moiety 'C72 H48 I12 N24 Zn6, 0.828(C15 H16 O3), 0.66(C6 H12)'
_chemical_formula_sum 'C88.38 H69.11 I12 N24 O2.48 Zn6'
_chemical_formula_weight 3422.02
_chemical_name_systematic
; 
(2',6'-dimethoxy-[1,1'-biphenyl]-2-yl)methanol (absorbed in crystalline sponge)
;
_space_group_crystal_system monoclinic
_space_group_IT_number 13
_space_group_name_Hall '-P 2yac'
_space_group_name_H-M_alt 'P 1 2/n 1'
_atom_sites_solution_hydrogens geom
_atom_sites_solution_primary dual
_audit_creation_date 2024-01-23
_audit_creation_method
;
Olex2 1.5-alpha
(compiled 2023.11.24 svn.r209d9fb2 for OlexSys, GUI svn.r6869)
;
_cell_angle_alpha 90
_cell_angle_beta 102.066(2)
_cell_angle_gamma 90
_cell_formula_units_Z 4
_cell_length_a 31.5448(8)
_cell_length_b 14.9824(2)
_cell_length_c 34.3898(8)
_cell_measurement_reflns_used 19094
_cell_measurement_temperature 100(2)
_cell_measurement_theta_max 74.2040
_cell_measurement_theta_min 2.6130
_cell_volume 15894.1(6)
_computing_cell_refinement 'CrysAlisPro 1.171.42.72a (Rigaku OD, 2022)'
_computing_data_collection 'CrysAlisPro 1.171.42.72a (Rigaku OD, 2022)'
_computing_data_reduction 'CrysAlisPro 1.171.42.72a (Rigaku OD, 2022)'
_computing_molecular_graphics 'Olex2 1.5-alpha (Dolomanov et al., 2009)'
_computing_publication_material 'Olex2 1.5-alpha (Dolomanov et al., 2009)'
_computing_structure_refinement 'SHELXL 2016/6 (Sheldrick, 2015)'
_computing_structure_solution 'SHELXT 2014/5 (Sheldrick, 2014)'
_diffrn_ambient_temperature 100(2)
_diffrn_detector 'hybrid pixel array detector'
_diffrn_detector_area_resol_mean 10
_diffrn_detector_dtime 0.000
_diffrn_detector_type 'Rigaku, HyPix 6000HE'
_diffrn_measured_fraction_theta_full 0.994
_diffrn_measured_fraction_theta_max 0.993
_diffrn_measurement_details
;
List of Runs (angles in degrees, time in seconds):

  # Type    Start    End  Width  t~exp~   \w     \q     \k     \f   Frames
--------------------------------------------------------------------------
  1  \w   -118.00 -92.00   0.50    3.50    -- -103.00 -31.00-175.00   52
  2  \w    -99.00 -74.00   0.50    3.50    -- -103.00 125.00  90.00   50
  3  \w    -66.00 -39.00   0.50    3.50    -- -103.00  61.00  60.00   54
  4  \w    -56.00 -30.00   0.50    3.50    -- -103.00  61.00-180.00   52
  5  \w    -60.00 -33.00   0.50    3.50    -- -103.00  61.00 120.00   54
  6  \w    -57.00 -32.00   0.50    3.50    -- -103.00  61.00-120.00   50
  7  \w    -69.00 -30.00   0.50    3.50    -- -103.00 125.00  90.00   78
  8  \w    -57.00 -32.00   0.50    3.50    -- -103.00  61.00  90.00   50
  9  \w     89.00 175.00   0.50    3.50    --  101.75  31.00 -16.00  172
 10  \w     34.00  69.00   0.50    3.50    --  101.75 -61.00-120.00   70
 11  \w     33.00  75.00   0.50    3.50    --  101.75 -61.00 -90.00   84
 12  \w     35.00  75.00   0.50    3.50    --  101.75 -61.00 150.00   80
 13  \w     89.00 170.00   0.50    3.50    --  101.75  30.00  90.00  162
 14  \w     45.00  72.00   0.50    3.50    --  101.75 -61.00  30.00   54
 15  \w     35.00  67.00   0.50    3.50    --  101.75 -61.00-180.00   64
 16  \w     34.00 106.00   0.50    3.50    --  101.75-125.00-180.00  144
 17  \w     46.00  75.00   0.50    3.50    --  101.75 -61.00  60.00   58
 18  \w     29.00  71.00   0.50    3.50    --  101.75 -61.00-150.00   84
 19  \w    -28.00  17.00   0.50    0.40    --  -46.36  31.00 -16.00   90
 20  \w   -107.00 -35.00   0.50    0.40    --  -46.36 -31.00-175.00  144
 21  \w    -18.00  31.00   0.50    0.40    --   46.36 -31.00-175.00   98
 22  \w     34.00 117.00   0.50    0.40    --   46.36  31.00 -16.00  166
 23  \w     -4.00  29.00   0.50    0.40    --  -46.36  19.00 120.00   66
 24  \w    -26.00  39.00   0.50    0.40    --   46.36 -37.00  30.00  130
;
_diffrn_measurement_device 'four-circle diffractometer'
_diffrn_measurement_device_details 'Rigaku Oxford Difffraction, UG2 \k goniometer'
_diffrn_measurement_device_type
; Rigaku 007HF equipped with Varimax confocal mirrors and a UG2 goniometer 
and HyPix 6000HE detector
;
_diffrn_measurement_method 'profile data from \w-scans'
_diffrn_measurement_specimen_support 'MiTeGen loops'
_diffrn_orient_matrix_type 'CrysAlisPro convention (1999,Acta A55,543-557)'
_diffrn_orient_matrix_UB_11 -0.0497879000
_diffrn_orient_matrix_UB_12 0.0044712000
_diffrn_orient_matrix_UB_13 -0.0126682000
_diffrn_orient_matrix_UB_21 -0.0023037000
_diffrn_orient_matrix_UB_22 0.0414541000
_diffrn_orient_matrix_UB_23 0.0404785000
_diffrn_orient_matrix_UB_31 0.0033978000
_diffrn_orient_matrix_UB_32 0.0939927000
_diffrn_orient_matrix_UB_33 -0.0172706000
_diffrn_radiation_collimation 0.3
_diffrn_radiation_monochromator 'Varimax focusing mirrors'
_diffrn_radiation_probe x-ray
_diffrn_radiation_type 'Cu K\a'
_diffrn_radiation_wavelength 1.54184
_diffrn_reflns_av_R_equivalents 0.0458
_diffrn_reflns_av_unetI/netI 0.0383
_diffrn_reflns_Laue_measured_fraction_full 0.994
_diffrn_reflns_Laue_measured_fraction_max 0.993
_diffrn_reflns_limit_h_max 38
_diffrn_reflns_limit_h_min -37
_diffrn_reflns_limit_k_max 17
_diffrn_reflns_limit_k_min -14
_diffrn_reflns_limit_l_max 38
_diffrn_reflns_limit_l_min -41
_diffrn_reflns_number 100011
_diffrn_reflns_point_group_measured_fraction_full 0.994
_diffrn_reflns_point_group_measured_fraction_max 0.993
_diffrn_reflns_theta_full 67.684
_diffrn_reflns_theta_max 68.251
_diffrn_reflns_theta_min 1.729
_diffrn_source 'Rotating anode'
_diffrn_source_current 30.0
_diffrn_source_power 1.2
_diffrn_source_target Cu
_diffrn_source_type 'Rigaku 007 HF'
_diffrn_source_voltage 40.0
_exptl_absorpt_coefficient_mu 19.606
_exptl_absorpt_correction_T_max 0.289
_exptl_absorpt_correction_T_min 0.051
_exptl_absorpt_correction_type analytical
_exptl_absorpt_process_details
;
CrysAlisPro 1.171.42.72a (Rigaku Oxford Diffraction, 2022)
Analytical numeric absorption correction using a multifaceted crystal
model based on expressions derived by R.C. Clark & J.S. Reid.
(Clark, R. C. & Reid, J. S. (1995). Acta Cryst. A51, 887-897)
Empirical absorption correction using spherical harmonics,
implemented in SCALE3 ABSPACK scaling algorithm.
;
_exptl_crystal_colour 'light yellow'
_exptl_crystal_colour_modifier light
_exptl_crystal_colour_primary yellow
_exptl_crystal_density_diffrn 1.430
_exptl_crystal_description block
_exptl_crystal_F_000 6413
_exptl_crystal_size_max 0.31
_exptl_crystal_size_mid 0.22
_exptl_crystal_size_min 0.09
_refine_diff_density_max 1.348
_refine_diff_density_min -1.030
_refine_diff_density_rms 0.198
_refine_ls_extinction_method none
_refine_ls_goodness_of_fit_ref 1.055
_refine_ls_hydrogen_treatment constr
_refine_ls_matrix_type full
_refine_ls_number_parameters 1647
_refine_ls_number_reflns 28888
_refine_ls_number_restraints 793
_refine_ls_restrained_S_all 1.047
_refine_ls_R_factor_all 0.1024
_refine_ls_R_factor_gt 0.0825
_refine_ls_shift/su_max 0.002
_refine_ls_shift/su_mean 0.000
_refine_ls_structure_factor_coef Fsqd
_refine_ls_weighting_details 'w=1/[\s^2^(Fo^2^)+(0.1462P)^2^+62.5282P] where P=(Fo^2^+2Fc^2^)/3'
_refine_ls_weighting_scheme calc
_refine_ls_wR_factor_gt 0.2556
_refine_ls_wR_factor_ref 0.2729
_reflns_Friedel_coverage 0.000
_reflns_number_gt 20854
_reflns_number_total 28888
_reflns_threshold_expression 'I > 2\s(I)'
_cod_data_source_file lt5068.cif
_cod_data_source_block 50_5_96a
_cod_database_code 1571867
_shelx_shelxl_version_number 2016/6
_chemical_oxdiff_formula '(Zn3 I6 N12 H24 C36) (C15 H16 O3)2 (C6 H12)2'
_chemical_oxdiff_usercomment JP-9300-04
_shelx_space_group_comment
;
The symmetry employed for this shelxl refinement is uniquely defined
by the following loop, which should always be used as a source of
symmetry information in preference to the above space-group names.
They are only intended as comments.
;
_shelx_estimated_absorpt_t_max 0.271
_shelx_estimated_absorpt_t_min 0.064
_olex2_refinement_description
;
1. Fixed Uiso
 At 1.2 times of:
  All C(H) groups, All C(H,H) groups
 At 1.5 times of:
  All C(H,H,H) groups, All O(H) groups
2. Restrained distances
 O2A-C14A
 1.43 with sigma of 0.02
 O3B-C15B = C14B-O2B = C13B-O1B
 1.43 with sigma of 0.02
 C7A-C4A
 1.5 with sigma of 0.02
 C5A-C13A
 1.51 with sigma of 0.02
 C7B-C4B
 1.5 with sigma of 0.02
 C13B-C5B
 1.51 with sigma of 0.02
 O3B-C12B = O2B-C8B
 1.37 with sigma of 0.02
 C4-C5 = C4-C10 = C5-C6 = C6-C7 = C7-C9 = C9-C10
 1.54 with sigma of 0.02
 C11-C12 = C11-C17 = C12-C13 = C13-C15 = C15-C16 = C16-C17
 1.54 with sigma of 0.02
 C2-C3 = C2-C18 = C3-C1 = C1-C8 = C8-C14 = C14-C18
 1.54 with sigma of 0.02
 C14B-C8B = C12B-C15B
 2.4 with sigma of 0.04
 C5A-O1A
 2.4 with sigma of 0.02
 C5B-O1B
 2.4 with sigma of 0.04
 C4-C6 = C4-C9 = C5-C7 = C6-C9 = C7-C10
 2.54 with sigma of 0.04
 C11-C13 = C11-C16 = C12-C15 = C13-C16 = C15-C17
 2.54 with sigma of 0.04
 C2-C1 = C2-C14 = C3-C8 = C1-C14 = C8-C18
 2.54 with sigma of 0.04
 C8A-C7A \\sim C9A-C8A \\sim C9A-C10A \\sim C11A-C10A \\sim C12A-C11A \\sim
C7A-C12A
 with sigma of 0.02
 O1A-C13A \\sim O3A-C15A
 with sigma of 0.02
 C3B-C7B \\sim C7B-C5B
 with sigma of 0.04
 C12B-C4B \\sim C4B-C8B
 with sigma of 0.04
 C4B-C13B \\sim C13B-C6B
 with sigma of 0.02
 C7B-O3B \\sim O3B-C11B
 with sigma of 0.02
 C7B-O2B \\sim O2B-C9B
 with sigma of 0.02
 C4-C5 \\sim C5-C6 \\sim C6-C7 \\sim C7-C9 \\sim C9-C10 \\sim C10-C4
 with sigma of 0.02
 C4-C9 \\sim C6-C9 \\sim C5-C10 \\sim C5-C7 \\sim C7-C10 \\sim C4-C6
 with sigma of 0.04
 I304-Zn32 \\sim I404-Zn42
 with sigma of 0.02
 I303-Zn32 \\sim I403-Zn42
 with sigma of 0.02
 Zn32-N306 \\sim Zn42-N306
 with sigma of 0.02
 Zn32-N307 \\sim Zn42-N307
 with sigma of 0.02
 I304-I303 \\sim I404-I403
 with sigma of 0.04
 I304-N306 \\sim I404-N306
 with sigma of 0.04
 I304-N307 \\sim I404-N307
 with sigma of 0.04
 I303-N306 \\sim I403-N306
 with sigma of 0.04
 I303-N307 \\sim I403-N307
 with sigma of 0.04
 I409-Zn45 \\sim I309-Zn35
 with sigma of 0.02
 I410-Zn45 \\sim I310-Zn35
 with sigma of 0.02
 Zn45-N318 \\sim Zn35-N318
 with sigma of 0.02
 Zn45-N319 \\sim Zn35-N319
 with sigma of 0.02
 I409-I410 \\sim I309-I310
 with sigma of 0.04
 I409-N318 \\sim I309-N318
 with sigma of 0.04
 I409-N319 \\sim I309-N319
 with sigma of 0.04
 I410-N318 \\sim I310-N318
 with sigma of 0.04
 I410-N319 \\sim I310-N319
 with sigma of 0.04
 I312-Zn36 \\sim I412-Zn46
 with sigma of 0.02
 I311-Zn36 \\sim I411-Zn46
 with sigma of 0.02
 Zn36-N324 \\sim Zn46-N324
 with sigma of 0.02
 I312-I311 \\sim I412-I411
 with sigma of 0.04
 I312-N324 \\sim I412-N324
 with sigma of 0.04
 I311-N324 \\sim I411-N324
 with sigma of 0.04
 I406-Zn43 \\sim I306-Zn33
 with sigma of 0.02
 I405-Zn43 \\sim I305-Zn33
 with sigma of 0.02
 Zn43-N311 \\sim Zn33-N311
 with sigma of 0.02
 I406-I405 \\sim I306-I305
 with sigma of 0.04
 I406-N311 \\sim I306-N311
 with sigma of 0.04
 I405-N311 \\sim I305-N311
 with sigma of 0.04
 I307-Zn34 \\sim I407-Zn44
 with sigma of 0.02
 I308-Zn34 \\sim I408-Zn44
 with sigma of 0.02
 Zn34-N312 \\sim Zn44-N312
 with sigma of 0.02
 Zn34-N313 \\sim Zn44-N313
 with sigma of 0.02
 I307-I308 \\sim I407-I408
 with sigma of 0.04
 I307-N312 \\sim I407-N312
 with sigma of 0.04
 I307-N313 \\sim I407-N313
 with sigma of 0.04
 I308-N312 \\sim I408-N312
 with sigma of 0.04
 I308-N313 \\sim I408-N313
 with sigma of 0.04
 I402-Zn31 \\sim I302-Zn41
 with sigma of 0.02
 I401-Zn31 \\sim I301-Zn41
 with sigma of 0.02
 Zn31-N301 \\sim Zn41-N301
 with sigma of 0.02
 I402-I401 \\sim I302-I301
 with sigma of 0.04
 I402-N301 \\sim I302-N301
 with sigma of 0.04
 I401-N301 \\sim I301-N301
 with sigma of 0.04
 I305-Zn33 \\sim I505-Zn53
 with sigma of 0.02
 I506-Zn53 \\sim I406-Zn43
 with sigma of 0.02
 C11-C12 \\sim C12-C13 \\sim C13-C15 \\sim C15-C16 \\sim C16-C17 \\sim C17-C11
 with sigma of 0.02
 C11-C16 \\sim C13-C16 \\sim C12-C17 \\sim C12-C15 \\sim C15-C17 \\sim C11-C13
 with sigma of 0.04
 C2-C3 \\sim C3-C1 \\sim C1-C8 \\sim C8-C14 \\sim C14-C18 \\sim C18-C2
 with sigma of 0.02
 C2-C14 \\sim C1-C14 \\sim C3-C18 \\sim C3-C8 \\sim C8-C18 \\sim C2-C1
 with sigma of 0.04
3. Restrained planarity
 C4B, C5B, C6B, C13B
 with sigma of 0.1
 O2B, C8B, C7B, C12B, O3B
 with sigma of 0.1
4. Uiso/Uaniso restraints and constraints
C8A \\sim O3A \\sim C12A \\sim C15A \\sim C7A \\sim C11A \\sim C4A \\sim C10A
\\sim C5A \\sim C3A \\sim O2A \\sim C9A \\sim C6A \\sim C13A \\sim C2A \\sim
C14A \\sim C1A \\sim O1A: within 2A with sigma of 0.04 and sigma for terminal
atoms of 0.08 within 2A
C8B \\sim C4B \\sim C5B \\sim C3B \\sim C7B \\sim C6B \\sim C13B \\sim C2B
\\sim C12B \\sim C1B \\sim O1B \\sim C9B \\sim O2B \\sim O3B \\sim C11B \\sim
C10B \\sim C14B \\sim C15B: within 2A with sigma of 0.04 and sigma for terminal
atoms of 0.08 within 2A
C4 \\sim C5 \\sim C6 \\sim C7 \\sim C9 \\sim C10: within 2A with sigma of 0.04
and sigma for terminal atoms of 0.08 within 2A
C350 \\sim N318 \\sim C354 \\sim C353 \\sim C352 \\sim C351: within 2A with
sigma of 0.04 and sigma for terminal atoms of 0.08 within 2A
C11 \\sim C12 \\sim C13 \\sim C15 \\sim C16 \\sim C17: within 2A with sigma of
0.04 and sigma for terminal atoms of 0.08 within 2A
C2 \\sim C3 \\sim C1 \\sim C8 \\sim C14 \\sim C18: within 2A with sigma of 0.04
and sigma for terminal atoms of 0.08 within 2A
Uanis(Zn55) = Uanis(Zn45) = Uanis(Zn35)
5. Rigid body (RIGU) restrains
 C8B, C4B, C5B, C3B, C7B, C6B, C13B, C2B, C12B, C1B, O1B, C9B, O2B, O3B, C11B,
 C10B, C14B, C15B
 with sigma for 1-2 distances of 0.004 and sigma for 1-3 distances of 0.004
 C4, C5, C6, C7, C9, C10
 with sigma for 1-2 distances of 0.004 and sigma for 1-3 distances of 0.004
 C350, N318, C354, C353, C352, C351
 with sigma for 1-2 distances of 0.004 and sigma for 1-3 distances of 0.004
 C11, C12, C13, C15, C16, C17
 with sigma for 1-2 distances of 0.004 and sigma for 1-3 distances of 0.004
 C2, C3, C1, C8, C14, C18
 with sigma for 1-2 distances of 0.004 and sigma for 1-3 distances of 0.004
6. Others
 1*[Sof(I307)+Sof(I308)+Sof(Zn34)]+1*[Sof(I407)+Sof(Zn44)+Sof(I408)]=1 with
 esd of 0.00001
 Sof(I307)=Sof(I308)=Sof(Zn34)=FVAR(1)
 Sof(I407)=Sof(Zn44)=Sof(I408)=FVAR(2)
 Fixed Sof: I304(0.52) I312(0.56109) I409(0.4293) I311(0.56109) I406(0.48556)
 I402(0.38253) I401(0.38253) I303(0.52) I410(0.4293) I405(0.48556)
 Zn36(0.56109) Zn32(0.52) Zn45(0.4293) Zn43(0.48556) Zn31(0.38253) O3A(0.64176)
 O2A(0.64176) O1A(0.64176) H1A(0.64176) C4A(0.64176) C5A(0.64176) C6A(0.64176)
 H6A(0.64176) C1A(0.64176) H1AA(0.64176) C2A(0.64176) H2A(0.64176) C3A(0.64176)
 H3A(0.64176) C7A(0.64176) C8A(0.64176) C12A(0.64176) C9A(0.64176) H9A(0.64176)
 C10A(0.64176) H10A(0.64176) C11A(0.64176) H11A(0.64176) C15A(0.64176)
 H15A(0.64176) H15B(0.64176) H15C(0.64176) C13A(0.64176) H13A(0.64176)
 H13B(0.64176) C14A(0.64176) H14A(0.64176) H14B(0.64176) H14C(0.64176)
 I404(0.48) Zn42(0.48) I403(0.48) I309(0.43419) Zn35(0.43419) I310(0.43419)
 I411(0.3876) Zn46(0.3876) I412(0.3876) I305(0.46002) Zn33(0.46002)
 I306(0.46002) I301(0.58506) Zn41(0.58506) I302(0.58506) I509(0.1365)
 I510(0.1365) Zn55(0.1365) I511(0.05131) I512(0.05131) Zn56(0.05131)
 I505(0.05441) I506(0.05441) Zn53(0.05441) I502(0.03241) I501(0.03241)
 Zn51(0.03241) C4B(0.18615) C5B(0.18615) C6B(0.18615) H6B(0.18615) C1B(0.18615)
 H1B(0.18615) C2B(0.18615) H2B(0.18615) C3B(0.18615) H3B(0.18615) O3B(0.18615)
 C7B(0.18615) C8B(0.18615) C9B(0.18615) H9B(0.18615) C10B(0.18615)
 H10B(0.18615) C11B(0.18615) H11B(0.18615) C12B(0.18615) C4(0.20925)
 H4A(0.20925) H4B(0.20925) C5(0.20925) H5A(0.20925) H5B(0.20925) C6(0.20925)
 H6C(0.20925) H6D(0.20925) C7(0.20925) H7A(0.20925) H7B(0.20925) C9(0.20925)
 H9C(0.20925) H9D(0.20925) C10(0.20925) H10C(0.20925) H10D(0.20925)
 C11(0.19701) H11C(0.19701) H11D(0.19701) C12(0.19701) H12A(0.19701)
 H12B(0.19701) C13(0.19701) H13E(0.19701) H13F(0.19701) C15(0.19701)
 H15G(0.19701) H15H(0.19701) C16(0.19701) H16A(0.19701) H16B(0.19701)
 C17(0.19701) H17A(0.19701) H17B(0.19701) O2B(0.18615) C14B(0.18615)
 H14D(0.18615) H14E(0.18615) H14F(0.18615) C15B(0.18615) H15D(0.18615)
 H15E(0.18615) H15F(0.18615) O1B(0.18615) H1BA(0.18615) C13B(0.18615)
 H13C(0.18615) H13D(0.18615) C2(0.25329) H2C(0.25329) H2D(0.25329) C3(0.25329)
 H3C(0.25329) H3D(0.25329) C1(0.25329) H1C(0.25329) H1D(0.25329) C8(0.25329)
 H8A(0.25329) H8B(0.25329) C14(0.25329) H14G(0.25329) H14H(0.25329)
 C18(0.25329) H18A(0.25329) H18B(0.25329)
 Fixed Uiso: I511(0.08) I512(0.08) Zn56(0.08) I505(0.08) I506(0.08) Zn53(0.08)
 I502(0.08) I501(0.08) Zn51(0.08) C4(0.08) H4A(0.08) H4B(0.08) C5(0.08)
 H5A(0.08) H5B(0.08) C6(0.08) H6C(0.08) H6D(0.08) C7(0.08) H7A(0.08) H7B(0.08)
 C9(0.08) H9C(0.08) H9D(0.08) C10(0.08) H10C(0.08) H10D(0.08)
7.a Secondary CH2 refined with riding coordinates:
 C13A(H13A,H13B), C4(H4A,H4B), C5(H5A,H5B), C6(H6C,H6D), C7(H7A,H7B), C9(H9C,
 H9D), C10(H10C,H10D), C11(H11C,H11D), C12(H12A,H12B), C13(H13E,H13F), C15(H15G,
 H15H), C16(H16A,H16B), C17(H17A,H17B), C13B(H13C,H13D), C2(H2C,H2D), C3(H3C,
 H3D), C1(H1C,H1D), C8(H8A,H8B), C14(H14G,H14H), C18(H18A,H18B)
7.b Aromatic/amide H refined with riding coordinates:
 C349(H349), C315(H315), C369(H369), C367(H367), C371(H371), C348(H348),
 C317(H317), C359(H359), C313(H313), C320(H320), C372(H372), C312(H312),
 C328(H328), C358(H358), C365(H365), C366(H366), C364(H364), C314(H314),
 C353(H353), C318(H318), C368(H368), C322(H322), C332(H332), C346(H346),
 C356(H356), C319(H319), C304(H304), C335(H335), C323(H323), C333(H333),
 C354(H354), C355(H355), C305(H305), C6A(H6A), C1A(H1AA), C2A(H2A), C3A(H3A),
 C336(H336), C338(H338), C330(H330), C331(H331), C329(H329), C301(H301),
 C337(H337), C347(H347), C302(H302), C340(H340), C310(H310), C311(H311),
 C341(H341), C9A(H9A), C10A(H10A), C11A(H11A), C350(H350), C351(H351), C6B(H6B),
  C1B(H1B), C2B(H2B), C3B(H3B), C9B(H9B), C10B(H10B), C11B(H11B)
7.c Fitted hexagon refined as free rotating group:
 C4A(C5A,C6A,C1A,C2A,C3A), C4B(C5B,C6B,C1B,C2B,C3B), C7B(C8B,C9B,C10B,C11B,C12B)
7.d Tetrahedral OH refined with riding coordinates:
 O1A(H1A), O1B(H1BA)
7.e Idealised Me refined with everything fixed:
 C15A(H15A,H15B,H15C), C14A(H14A,H14B,H14C), C14B(H14D,H14E,H14F), C15B(H15D,
 H15E,H15F)
;
_olex2_date_sample_data_collection 2022-01-31
_olex2_date_sample_submission 2022-01-31
_olex2_submission_original_sample_id 50_5_96a
_olex2_submission_special_instructions 'No special instructions were received'
_oxdiff_exptl_absorpt_empirical_details
;
Empirical correction (ABSPACK) includes:
- Absorption correction using spherical harmonics
- Frame scaling
- Detector area scaling
- B-factor correction
;
_oxdiff_exptl_absorpt_empirical_full_max 2.702
_oxdiff_exptl_absorpt_empirical_full_min 0.446

loop_
_space_group_symop_operation_xyz
'x, y, z'
'-x+1/2, y, -z+1/2'
'-x, -y, -z'
'x-1/2, -y, z-1/2'

loop_
_atom_site_label
_atom_site_type_symbol
_atom_site_fract_x
_atom_site_fract_y
_atom_site_fract_z
_atom_site_U_iso_or_equiv
_atom_site_adp_type
_atom_site_occupancy
_atom_site_site_symmetry_order
_atom_site_calc_flag
_atom_site_refinement_flags_posn
_atom_site_refinement_flags_adp
_atom_site_refinement_flags_occupancy
_atom_site_disorder_assembly
_atom_site_disorder_group
I304 I 0.5901(2) 0.9942(4) 0.3523(2) 0.0849(10) Uani 0.52 1 d D . P A 1
I312 I 0.87933(15) 0.3895(3) 1.23375(12) 0.0908(9) Uani 0.5611 1 d D . P B 1
I307 I 0.70416(6) 0.01896(14) 0.51020(7) 0.0760(4) Uani 0.611(3) 1 d D . P C 1
I409 I 0.6106(5) 0.4898(6) 0.8596(4) 0.162(5) Uani 0.4293 1 d D . P D 1
I311 I 0.93469(16) 0.4729(3) 1.13254(19) 0.1206(18) Uani 0.5611 1 d D . P B 1
I406 I 0.85974(19) 0.8929(6) 0.7292(2) 0.0969(16) Uani 0.4856 1 d D . P E 1
I402 I 0.7821(3) 0.5494(4) 0.0957(3) 0.250(5) Uani 0.3825 1 d D . P F 1
I401 I 0.6737(4) 0.5407(5) -0.0046(2) 0.278(6) Uani 0.3825 1 d D . P F 1
I308 I 0.80096(6) 0.09486(13) 0.61759(7) 0.0901(6) Uani 0.611(3) 1 d D . P C 1
I303 I 0.48682(13) 0.8369(5) 0.39523(19) 0.0992(10) Uani 0.52 1 d D . P A 1
I410 I 0.5011(4) 0.3544(7) 0.8998(3) 0.154(5) Uani 0.4293 1 d D . P D 1
I405 I 0.9322(2) 0.9975(3) 0.63770(14) 0.0993(11) Uani 0.4856 1 d D . P E 1
Zn36 Zn 0.9103(2) 0.3517(6) 1.1742(2) 0.0599(15) Uani 0.5611 1 d D . P B 1
Zn32 Zn 0.5560(3) 0.8505(6) 0.3690(2) 0.0665(19) Uani 0.52 1 d D . P A 1
Zn45 Zn 0.5728(4) 0.3506(8) 0.8781(3) 0.0795(10) Uani 0.4293 1 d D . P D 1
Zn43 Zn 0.8947(3) 0.8754(7) 0.6705(2) 0.076(2) Uani 0.4856 1 d D . P E 1
Zn31 Zn 0.7072(4) 0.6020(6) 0.0634(3) 0.186(9) Uani 0.3825 1 d D . P F 1
Zn34 Zn 0.72739(11) 0.1130(3) 0.57216(13) 0.0662(8) Uani 0.611(3) 1 d D . P C 1
N320 N 0.7295(2) 0.1905(4) 1.0375(2) 0.0545(17) Uani 1 1 d . . . . .
N321 N 0.6892(2) 0.0576(4) 1.0203(2) 0.0603(19) Uani 1 1 d . . . . .
N304 N 0.5182(3) 0.5167(4) 0.2222(2) 0.0607(18) Uani 1 1 d . . . . .
N316 N 0.5359(3) 0.0240(5) 0.7284(2) 0.0608(18) Uani 1 1 d . . . . .
N309 N 0.7246(3) 0.7015(5) 0.5220(2) 0.065(2) Uani 1 1 d . . . . .
N322 N 0.7486(2) 0.0601(4) 1.0759(2) 0.0548(17) Uani 1 1 d . . . . .
N317 N 0.4565(3) -0.2579(5) 0.6857(3) 0.069(2) Uani 1 1 d . . . . .
N315 N 0.5667(3) -0.0239(5) 0.6747(2) 0.065(2) Uani 1 1 d . . . . .
N308 N 0.6890(3) 0.5636(5) 0.5059(2) 0.069(2) Uani 1 1 d . . . . .
N324 N 0.8602(3) 0.2843(4) 1.1373(3) 0.075(3) Uani 1 1 d D . . . .
N310 N 0.7465(3) 0.5752(5) 0.5627(2) 0.070(2) Uani 1 1 d . . . . .
N306 N 0.5461(3) 0.7674(6) 0.3206(2) 0.070(2) Uani 1 1 d D . . . .
N302 N 0.5737(3) 0.5997(5) 0.2027(2) 0.066(2) Uani 1 1 d . . . . .
N323 N 0.7088(3) -0.2645(5) 1.0592(3) 0.076(2) Uani 1 1 d . . . . .
N303 N 0.5486(3) 0.4661(5) 0.1687(3) 0.073(2) Uani 1 1 d . . . . .
C343 C 0.5404(3) -0.0329(6) 0.6993(3) 0.057(2) Uani 1 1 d . . . . .
N318 N 0.5662(3) 0.2674(6) 0.8292(2) 0.077(2) Uani 1 1 d D U . . .
N305 N 0.4424(3) 0.2268(6) 0.1814(3) 0.082(3) Uani 1 1 d . . . . .
C316 C 0.5449(3) 0.6507(6) 0.2580(3) 0.061(2) Uani 1 1 d . . . . .
N301 N 0.6598(4) 0.5784(6) 0.0964(3) 0.082(3) Uani 1 1 d D . . . .
N311 N 0.8511(3) 0.8059(5) 0.6268(3) 0.087(3) Uani 1 1 d D . . . .
N312 N 0.7199(3) 0.2474(5) 0.5571(3) 0.078(2) Uani 1 1 d D . . . .
N319 N 0.6143(3) 0.2807(5) 0.9213(2) 0.078(3) Uani 1 1 d D . . . .
C360 C 0.6966(3) 0.1425(5) 1.0153(3) 0.056(2) Uani 1 1 d . . . . .
N314 N 0.5927(4) 0.1073(5) 0.7099(3) 0.078(3) Uani 1 1 d . . . . .
C345 C 0.5119(3) -0.1136(6) 0.6960(3) 0.063(2) Uani 1 1 d . . . . .
C307 C 0.5225(3) 0.4584(6) 0.1934(3) 0.064(2) Uani 1 1 d . . . . .
N307 N 0.6032(3) 0.7810(6) 0.4093(3) 0.082(3) Uani 1 1 d D . . . .
C324 C 0.6939(3) 0.6503(6) 0.5005(3) 0.064(2) Uani 1 1 d . . . . .
C362 C 0.7538(3) 0.1446(5) 1.0671(2) 0.054(2) Uani 1 1 d . . . . .
C363 C 0.7131(3) -0.0807(5) 1.0543(3) 0.057(2) Uani 1 1 d . . . . .
C344 C 0.5647(3) 0.0929(6) 0.7323(3) 0.063(2) Uani 1 1 d . . . . .
C361 C 0.7169(3) 0.0182(5) 1.0503(3) 0.056(2) Uani 1 1 d . . . . .
C309 C 0.4948(3) 0.3765(6) 0.1900(3) 0.068(3) Uani 1 1 d . . . . .
C357 C 0.6680(3) 0.1921(6) 0.9832(3) 0.064(2) Uani 1 1 d . . . . .
C370 C 0.7905(3) 0.1945(5) 1.0924(3) 0.058(2) Uani 1 1 d . . . . .
C349 C 0.4898(3) -0.1363(6) 0.7244(3) 0.065(2) Uani 1 1 d . . . . .
H349 H 0.494023 -0.102880 0.748335 0.078 Uiso 1 1 calc R U . . .
C308 C 0.5461(3) 0.5856(5) 0.2255(3) 0.057(2) Uani 1 1 d . . . . .
C352 C 0.5645(4) 0.1549(6) 0.7651(3) 0.067(2) Uani 1 1 d . U . . .
N313 N 0.6794(4) 0.0943(7) 0.6043(3) 0.090(3) Uani 1 1 d D . . . .
C321 C 0.6636(4) 0.6964(6) 0.4680(3) 0.075(3) Uani 1 1 d . . . . .
O3A O 0.2544(4) 0.0292(8) 0.6847(3) 0.083(3) Uani 0.6418 1 d D U P G 1
C325 C 0.7497(3) 0.6608(6) 0.5526(3) 0.067(2) Uani 1 1 d . . . . .
C327 C 0.7848(3) 0.7136(6) 0.5782(3) 0.070(3) Uani 1 1 d . . . . .
C334 C 0.7165(3) 0.4312(6) 0.5440(3) 0.067(2) Uani 1 1 d . . . . .
C315 C 0.5695(4) 0.7263(7) 0.2607(3) 0.078(3) Uani 1 1 d . . . . .
H315 H 0.586280 0.740403 0.241639 0.094 Uiso 1 1 calc R U . . .
C369 C 0.7990(3) 0.2806(6) 1.0838(3) 0.075(3) Uani 1 1 d . . . . .
H369 H 0.780627 0.310085 1.062272 0.090 Uiso 1 1 calc R U . . .
C367 C 0.7363(4) -0.1262(6) 1.0875(3) 0.071(3) Uani 1 1 d . . . . .
H367 H 0.754124 -0.094947 1.108833 0.085 Uiso 1 1 calc R U . . .
C303 C 0.6041(4) 0.5512(6) 0.1466(3) 0.072(3) Uani 1 1 d . . . . .
O2A O 0.3907(4) 0.0742(8) 0.7666(4) 0.081(3) Uani 0.6418 1 d D U P G 1
C371 C 0.8176(3) 0.1535(6) 1.1238(3) 0.075(3) Uani 1 1 d . . . . .
H371 H 0.812839 0.093103 1.130098 0.089 Uiso 1 1 calc R U . . .
C326 C 0.7163(3) 0.5288(6) 0.5369(3) 0.064(2) Uani 1 1 d . . . . .
C348 C 0.4618(3) -0.2062(6) 0.7190(3) 0.065(2) Uani 1 1 d . . . . .
H348 H 0.445652 -0.219311 0.738690 0.078 Uiso 1 1 calc R U . . .
C317 C 0.5183(4) 0.6382(7) 0.2837(3) 0.082(3) Uani 1 1 d . . . . .
H317 H 0.498791 0.589252 0.280438 0.098 Uiso 1 1 calc R U . . .
C359 C 0.6490(4) 0.3194(6) 0.9425(3) 0.074(3) Uani 1 1 d . . . . .
H359 H 0.655547 0.378801 0.936091 0.089 Uiso 1 1 calc R U . . .
C306 C 0.5734(3) 0.5375(6) 0.1740(3) 0.066(2) Uani 1 1 d . . . . .
C313 C 0.4692(4) 0.3584(7) 0.2173(3) 0.075(3) Uani 1 1 d . . . . .
H313 H 0.469917 0.396076 0.239606 0.090 Uiso 1 1 calc R U . . .
C320 C 0.6671(4) 0.7830(7) 0.4602(3) 0.082(3) Uani 1 1 d . . . . .
H320 H 0.690650 0.815970 0.475239 0.098 Uiso 1 1 calc R U . . .
C372 C 0.8514(4) 0.2004(7) 1.1459(4) 0.085(3) Uani 1 1 d . . . . .
H372 H 0.869322 0.172156 1.168087 0.102 Uiso 1 1 calc R U . . .
C339 C 0.6229(4) 0.0624(8) 0.6536(3) 0.082(3) Uani 1 1 d . . . . .
C342 C 0.5926(4) 0.0474(7) 0.6812(3) 0.077(3) Uani 1 1 d . . . . .
C312 C 0.4421(4) 0.2822(7) 0.2111(3) 0.079(3) Uani 1 1 d . . . . .
H312 H 0.423209 0.270729 0.228726 0.095 Uiso 1 1 calc R U . . .
C328 C 0.7920(4) 0.8023(6) 0.5718(3) 0.079(3) Uani 1 1 d . . . . .
H328 H 0.773668 0.833272 0.550656 0.095 Uiso 1 1 calc R U . . .
C358 C 0.6763(3) 0.2775(6) 0.9736(3) 0.069(3) Uani 1 1 d . . . . .
H358 H 0.700790 0.308104 0.988416 0.083 Uiso 1 1 calc R U . . .
C365 C 0.6863(4) -0.2207(7) 1.0282(3) 0.087(3) Uani 1 1 d . . . . .
H365 H 0.668809 -0.253900 1.007289 0.104 Uiso 1 1 calc R U . . .
C366 C 0.7323(4) -0.2191(6) 1.0883(3) 0.076(3) Uani 1 1 d . . . . .
H366 H 0.747437 -0.250497 1.110991 0.092 Uiso 1 1 calc R U . . .
C364 C 0.6870(4) -0.1299(6) 1.0249(3) 0.077(3) Uani 1 1 d . . . . .
H364 H 0.669707 -0.100974 1.002571 0.093 Uiso 1 1 calc R U . . .
C314 C 0.5685(4) 0.7829(8) 0.2937(4) 0.088(4) Uani 1 1 d . . . . .
H314 H 0.585389 0.835812 0.296172 0.105 Uiso 1 1 calc R U . . .
C353 C 0.5318(4) 0.1608(8) 0.7833(4) 0.087(3) Uani 1 1 d . U . . .
H353 H 0.506630 0.126002 0.773799 0.105 Uiso 1 1 calc R U . . .
C318 C 0.5199(5) 0.6979(7) 0.3152(3) 0.083(3) Uani 1 1 d . . . . .
H318 H 0.501374 0.688100 0.333306 0.100 Uiso 1 1 calc R U . . .
C368 C 0.8339(3) 0.3255(6) 1.1060(4) 0.082(3) Uani 1 1 d . . . . .
H368 H 0.839599 0.385261 1.099517 0.098 Uiso 1 1 calc R U . . .
C322 C 0.6293(4) 0.6488(7) 0.4449(4) 0.091(4) Uani 1 1 d . . . . .
H322 H 0.626234 0.586461 0.448612 0.109 Uiso 1 1 calc R U . . .
C332 C 0.6950(4) 0.2813(7) 0.5256(4) 0.087(3) Uani 1 1 d . . . . .
H332 H 0.677733 0.241615 0.507330 0.104 Uiso 1 1 calc R U . . .
C346 C 0.5078(4) -0.1677(7) 0.6633(4) 0.085(3) Uani 1 1 d . . . . .
H346 H 0.524221 -0.156197 0.643622 0.102 Uiso 1 1 calc R U . . .
C356 C 0.6314(4) 0.1489(7) 0.9602(4) 0.092(4) Uani 1 1 d . . . . .
H356 H 0.624584 0.088761 0.965268 0.111 Uiso 1 1 calc R U . . .
C319 C 0.6375(4) 0.8263(7) 0.4306(3) 0.086(3) Uani 1 1 d . . . . .
H319 H 0.641271 0.887727 0.425364 0.103 Uiso 1 1 calc R U . . .
C304 C 0.6385(5) 0.6076(9) 0.1578(4) 0.098(4) Uani 1 1 d . . . . .
H304 H 0.643422 0.638489 0.182422 0.117 Uiso 1 1 calc R U . . .
C335 C 0.7423(5) 0.3943(6) 0.5776(4) 0.091(4) Uani 1 1 d . . . . .
H335 H 0.759388 0.431525 0.597163 0.109 Uiso 1 1 calc R U . . .
C323 C 0.5999(4) 0.6951(6) 0.4166(4) 0.088(4) Uani 1 1 d . . . . .
H323 H 0.575929 0.663252 0.401500 0.106 Uiso 1 1 calc R U . . .
C333 C 0.6919(4) 0.3723(7) 0.5172(4) 0.080(3) Uani 1 1 d . . . . .
H333 H 0.673452 0.393603 0.493571 0.096 Uiso 1 1 calc R U . . .
C354 C 0.5330(4) 0.2170(8) 0.8165(4) 0.089(3) Uani 1 1 d . U . . .
H354 H 0.509205 0.217654 0.829537 0.106 Uiso 1 1 calc R U . . .
C355 C 0.6060(4) 0.1979(7) 0.9302(4) 0.099(5) Uani 1 1 d . . . . .
H355 H 0.580818 0.170164 0.914952 0.119 Uiso 1 1 calc R U . . .
C305 C 0.6663(5) 0.6176(9) 0.1309(5) 0.106(5) Uani 1 1 d . . . . .
H305 H 0.691073 0.654825 0.138310 0.127 Uiso 1 1 calc R U . . .
O1A O 0.2909(4) 0.2405(8) 0.8069(4) 0.089(4) Uani 0.6418 1 d D U P G 1
H1A H 0.283897 0.216004 0.826645 0.134 Uiso 0.6418 1 calc R U P G 1
C4A C 0.3198(3) 0.1451(4) 0.7168(3) 0.058(3) Uani 0.6418 1 d DG U P G 1
C5A C 0.3139(3) 0.2084(6) 0.7448(2) 0.073(4) Uani 0.6418 1 d DG U P G 1
C6A C 0.3124(3) 0.2986(5) 0.7351(3) 0.084(5) Uani 0.6418 1 d G U P G 1
H6A H 0.308434 0.341795 0.754237 0.101 Uiso 0.6418 1 calc R U P G 1
C1A C 0.3168(3) 0.3255(4) 0.6975(4) 0.080(5) Uani 0.6418 1 d G U P G 1
H1AA H 0.315798 0.387131 0.690871 0.096 Uiso 0.6418 1 calc R U P G 1
C2A C 0.3227(3) 0.2622(6) 0.6695(3) 0.077(5) Uani 0.6418 1 d G U P G 1
H2A H 0.325679 0.280641 0.643787 0.092 Uiso 0.6418 1 calc R U P G 1
C3A C 0.3242(3) 0.1720(5) 0.6792(2) 0.064(4) Uani 0.6418 1 d G U P G 1
H3A H 0.328195 0.128815 0.660068 0.076 Uiso 0.6418 1 calc R U P G 1
C336 C 0.7428(5) 0.3026(8) 0.5827(4) 0.102(4) Uani 1 1 d . . . . .
H336 H 0.760809 0.278434 0.605925 0.122 Uiso 1 1 calc R U . . .
C338 C 0.6176(5) 0.0209(9) 0.6185(4) 0.102(4) Uani 1 1 d . . . . .
H338 H 0.595250 -0.022090 0.610977 0.122 Uiso 1 1 calc R U . . .
C330 C 0.8437(5) 0.7233(8) 0.6322(4) 0.120(6) Uani 1 1 d . . . . .
H330 H 0.862752 0.694628 0.653587 0.144 Uiso 1 1 calc R U . . .
C331 C 0.8110(5) 0.6708(7) 0.6102(4) 0.113(6) Uani 1 1 d . . . . .
H331 H 0.806787 0.610184 0.616615 0.135 Uiso 1 1 calc R U . . .
C329 C 0.8254(4) 0.8460(7) 0.5961(4) 0.083(3) Uani 1 1 d . . . . .
H329 H 0.830594 0.906866 0.590805 0.099 Uiso 1 1 calc R U . . .
C301 C 0.6256(5) 0.5248(10) 0.0860(4) 0.095(4) Uani 1 1 d . . . . .
H301 H 0.620650 0.495501 0.060996 0.114 Uiso 1 1 calc R U . . .
C337 C 0.6454(6) 0.0414(11) 0.5927(5) 0.112(5) Uani 1 1 d . . . . .
H337 H 0.639853 0.016968 0.566640 0.134 Uiso 1 1 calc R U . . .
C7A C 0.3231(4) 0.0479(7) 0.7266(4) 0.065(3) Uani 0.6418 1 d D U P G 1
C347 C 0.4795(5) -0.2396(9) 0.6594(4) 0.099(4) Uani 1 1 d . . . . .
H347 H 0.476779 -0.276813 0.636626 0.119 Uiso 1 1 calc R U . . .
C302 C 0.5976(5) 0.5112(9) 0.1109(4) 0.091(3) Uani 1 1 d . . . . .
H302 H 0.573283 0.473122 0.102792 0.109 Uiso 1 1 calc R U . . .
C340 C 0.6565(6) 0.1237(10) 0.6639(4) 0.115(5) Uani 1 1 d . . . . .
H340 H 0.660096 0.156534 0.688027 0.138 Uiso 1 1 calc R U . . .
C310 C 0.4961(6) 0.3179(9) 0.1604(5) 0.115(5) Uani 1 1 d . . . . .
H310 H 0.515601 0.325637 0.143006 0.138 Uiso 1 1 calc R U . . .
C311 C 0.4666(6) 0.2423(10) 0.1564(6) 0.121(6) Uani 1 1 d . . . . .
H311 H 0.465046 0.203085 0.134414 0.145 Uiso 1 1 calc R U . H 4
C341 C 0.6847(6) 0.1361(11) 0.6382(5) 0.123(6) Uani 1 1 d . . . . .
H341 H 0.708409 0.176037 0.645547 0.147 Uiso 1 1 calc R U . . .
C8A C 0.3601(5) 0.0123(9) 0.7509(5) 0.072(4) Uani 0.6418 1 d D U P G 1
C12A C 0.2903(6) -0.0108(8) 0.7091(5) 0.072(4) Uani 0.6418 1 d D U P G 1
C9A C 0.3632(7) -0.0786(9) 0.7589(6) 0.092(5) Uani 0.6418 1 d D U P G 1
H9A H 0.388059 -0.101781 0.776495 0.111 Uiso 0.6418 1 calc R U P G 1
C10A C 0.3304(6) -0.1352(10) 0.7414(5) 0.096(6) Uani 0.6418 1 d D U P G 1
H10A H 0.332914 -0.197533 0.746523 0.115 Uiso 0.6418 1 calc R U P G 1
C11A C 0.2939(7) -0.1020(9) 0.7167(5) 0.093(6) Uani 0.6418 1 d D U P G 1
H11A H 0.271138 -0.141137 0.704769 0.111 Uiso 0.6418 1 calc R U P G 1
C15A C 0.2173(8) -0.0253(16) 0.6696(6) 0.115(8) Uani 0.6418 1 d D U P G 1
H15A H 0.223990 -0.066632 0.649683 0.172 Uiso 0.6418 1 calc . U P I 1
H15B H 0.192841 0.012782 0.657415 0.172 Uiso 0.6418 1 calc . U P J 1
H15C H 0.209590 -0.059287 0.691513 0.172 Uiso 0.6418 1 calc . U P K 1
C13A C 0.3091(7) 0.1763(11) 0.7852(5) 0.096(6) Uani 0.6418 1 d D U P G 1
H13A H 0.290538 0.122373 0.781801 0.116 Uiso 0.6418 1 calc R U P G 1
H13B H 0.337966 0.158946 0.800763 0.116 Uiso 0.6418 1 calc R U P G 1
C350 C 0.6020(6) 0.2545(12) 0.8149(5) 0.139(6) Uani 1 1 d . U . L 1
H350 H 0.628956 0.278013 0.828769 0.167 Uiso 1 1 calc R U . L 1
C351 C 0.6000(6) 0.2070(13) 0.7801(5) 0.141(6) Uani 1 1 d . U . L 1
H351 H 0.623280 0.210297 0.766534 0.169 Uiso 1 1 calc R U . L 1
C14A C 0.4297(6) 0.0399(17) 0.7915(9) 0.141(10) Uani 0.6418 1 d D U P G 1
H14A H 0.444670 0.001167 0.775807 0.211 Uiso 0.6418 1 calc . U P M 1
H14B H 0.422207 0.005446 0.813405 0.211 Uiso 0.6418 1 calc . U P N 1
H14C H 0.448652 0.089619 0.802412 0.211 Uiso 0.6418 1 calc . U P O 1
I404 I 0.5813(3) 0.9928(5) 0.3573(3) 0.128(3) Uani 0.48 1 d D . P A 2
Zn42 Zn 0.5517(3) 0.8419(6) 0.3716(3) 0.095(4) Uani 0.48 1 d D . P A 2
I403 I 0.4849(2) 0.8203(6) 0.4006(2) 0.154(3) Uani 0.48 1 d D . P A 2
I309 I 0.6035(3) 0.4943(5) 0.8654(2) 0.0886(15) Uani 0.4342 1 d D . P D 2
Zn35 Zn 0.5699(3) 0.3463(7) 0.8791(3) 0.0795(10) Uani 0.4342 1 d D . P D 2
I310 I 0.49861(16) 0.3270(6) 0.9005(2) 0.0910(19) Uani 0.4342 1 d D . P D 2
I411 I 0.9404(2) 0.4684(5) 1.1255(3) 0.113(2) Uani 0.3876 1 d D . P B 2
Zn46 Zn 0.9086(5) 0.3657(10) 1.1711(4) 0.102(6) Uani 0.3876 1 d D . P B 2
I412 I 0.8845(2) 0.3952(6) 1.2358(2) 0.149(3) Uani 0.3876 1 d D . P B 2
I305 I 0.9350(3) 0.9829(4) 0.6251(2) 0.159(3) Uani 0.46 1 d D . P E 2
Zn33 Zn 0.8998(4) 0.8746(6) 0.6650(3) 0.089(3) Uani 0.46 1 d D . P E 2
I306 I 0.8671(2) 0.9067(7) 0.7238(3) 0.123(3) Uani 0.46 1 d D . P E 2
I407 I 0.6823(3) 0.0320(3) 0.49550(19) 0.199(4) Uani 0.389(3) 1 d D . P C 2
Zn44 Zn 0.7139(4) 0.1087(5) 0.5605(3) 0.161(5) Uani 0.389(3) 1 d D . P C 2
I408 I 0.7885(3) 0.0697(4) 0.6008(3) 0.233(4) Uani 0.389(3) 1 d D . P C 2
I301 I 0.67081(9) 0.53532(18) -0.00725(8) 0.0958(7) Uani 0.5851 1 d D . P F 2
Zn41 Zn 0.70404(11) 0.5945(3) 0.06091(11) 0.0652(12) Uani 0.5851 1 d D . P F 2
I302 I 0.77576(7) 0.53720(13) 0.09981(8) 0.0878(6) Uani 0.5851 1 d D . P F 2
I509 I 0.5869(10) 0.4890(15) 0.8687(11) 0.159(14) Uani 0.1365 1 d . . P D 3
I510 I 0.4878(12) 0.305(2) 0.9036(10) 0.158(12) Uani 0.1365 1 d . . P D 3
Zn55 Zn 0.5587(8) 0.347(2) 0.8764(9) 0.0795(10) Uani 0.1365 1 d . . P D 3
I511 I 0.9165(6) 0.4862(14) 1.1510(6) 0.080 Uiso 0.0513 1 d . U P B 3
I512 I 0.8606(7) 0.3982(13) 1.2374(6) 0.080 Uiso 0.0513 1 d . U P B 3
Zn56 Zn 0.8983(19) 0.355(4) 1.1884(14) 0.080 Uiso 0.0513 1 d . U P B 3
I505 I 0.9494(7) 0.9786(16) 0.6120(6) 0.080 Uiso 0.0544 1 d D U P E 3
I506 I 0.8778(7) 0.9288(15) 0.7082(6) 0.080 Uiso 0.0544 1 d D U P E 3
Zn53 Zn 0.9148(15) 0.874(2) 0.6550(12) 0.080 Uiso 0.0544 1 d D U P E 3
I502 I 0.8022(8) 0.589(2) 0.1261(8) 0.080 Uiso 0.0324 1 d . U P F 3
I501 I 0.7062(8) 0.520(2) 0.0212(9) 0.080 Uiso 0.0324 1 d . U P F 3
Zn51 Zn 0.734(2) 0.596(5) 0.073(2) 0.080 Uiso 0.0324 1 d . U P F 3
C4B C 0.7645(11) 0.2406(18) 0.7437(9) 0.098(11) Uani 0.1861 1 d DG U P P -1
C5B C 0.7387(11) 0.248(2) 0.7717(8) 0.095(11) Uani 0.1861 1 d DG U P P -1
C6B C 0.7203(11) 0.172(2) 0.7846(10) 0.096(11) Uani 0.1861 1 d DG U P P -1
H6B H 0.702648 0.177301 0.803794 0.115 Uiso 0.1861 1 calc R U P P -1
C1B C 0.7276(15) 0.089(2) 0.7695(14) 0.097(13) Uani 0.1861 1 d G U P P -1
H1B H 0.715060 0.037157 0.778278 0.116 Uiso 0.1861 1 calc R U P P -1
C2B C 0.7534(16) 0.0816(18) 0.7414(14) 0.095(13) Uani 0.1861 1 d G U P P -1
H2B H 0.758483 0.024661 0.731079 0.114 Uiso 0.1861 1 calc R U P P -1
C3B C 0.7719(12) 0.157(2) 0.7286(10) 0.094(12) Uani 0.1861 1 d DG U P P -1
H3B H 0.789493 0.152308 0.709393 0.113 Uiso 0.1861 1 calc R U P P -1
O3B O 0.7130(12) 0.331(2) 0.6780(9) 0.100(11) Uani 0.1861 1 d D U P P -1
C7B C 0.7790(10) 0.3238(18) 0.7260(9) 0.118(11) Uani 0.1861 1 d DG U P P -1
C8B C 0.8173(10) 0.364(2) 0.7454(10) 0.125(13) Uani 0.1861 1 d DG U P P -1
C9B C 0.8272(12) 0.450(2) 0.7351(13) 0.121(14) Uani 0.1861 1 d DG U P P -1
H9B H 0.853380 0.477748 0.748391 0.146 Uiso 0.1861 1 calc R U P P -1
C10B C 0.7988(15) 0.496(2) 0.7055(14) 0.123(15) Uani 0.1861 1 d G U P P -1
H10B H 0.805502 0.554882 0.698515 0.148 Uiso 0.1861 1 calc R U P P -1
C11B C 0.7605(13) 0.456(2) 0.6861(11) 0.119(14) Uani 0.1861 1 d DG U P P -1
H11B H 0.741021 0.487020 0.665893 0.142 Uiso 0.1861 1 calc R U P P -1
C12B C 0.7506(11) 0.370(2) 0.6964(9) 0.109(12) Uani 0.1861 1 d DG U P P -1
C4 C 0.8693(11) 0.225(3) 0.3508(10) 0.080 Uiso 0.2092 1 d D U P . .
H4A H 0.863130 0.161765 0.355397 0.080 Uiso 0.2092 1 calc R U P . .
H4B H 0.887110 0.227709 0.330297 0.080 Uiso 0.2092 1 calc R U P . .
C5 C 0.8265(11) 0.275(3) 0.3358(8) 0.080 Uiso 0.2092 1 d D U P . .
H5A H 0.810289 0.245834 0.311429 0.080 Uiso 0.2092 1 calc R U P . .
H5B H 0.832818 0.337235 0.328998 0.080 Uiso 0.2092 1 calc R U P . .
C6 C 0.7984(9) 0.276(3) 0.3675(10) 0.080 Uiso 0.2092 1 d D U P . .
H6C H 0.790342 0.214391 0.373087 0.080 Uiso 0.2092 1 calc R U P . .
H6D H 0.771499 0.310285 0.357458 0.080 Uiso 0.2092 1 calc R U P . .
C7 C 0.8240(11) 0.320(3) 0.4059(10) 0.080 Uiso 0.2092 1 d D U P . .
H7A H 0.830115 0.382749 0.400720 0.080 Uiso 0.2092 1 calc R U P . .
H7B H 0.806261 0.318260 0.426563 0.080 Uiso 0.2092 1 calc R U P . .
C9 C 0.8668(11) 0.270(3) 0.4211(8) 0.080 Uiso 0.2092 1 d D U P . .
H9C H 0.883152 0.299845 0.445215 0.080 Uiso 0.2092 1 calc R U P . .
H9D H 0.860394 0.208053 0.428534 0.080 Uiso 0.2092 1 calc R U P . .
C10 C 0.8948(9) 0.266(3) 0.3896(10) 0.080 Uiso 0.2092 1 d D U P . .
H10C H 0.904111 0.327449 0.384330 0.080 Uiso 0.2092 1 calc R U P . .
H10D H 0.921105 0.230235 0.399671 0.080 Uiso 0.2092 1 calc R U P . .
C11 C 0.5664(19) 0.045(3) 0.4705(12) 0.125(16) Uani 0.197 1 d D U P Q 1
H11C H 0.546219 -0.005360 0.461505 0.150 Uiso 0.197 1 calc R U P Q 1
H11D H 0.596106 0.024520 0.469889 0.150 Uiso 0.197 1 calc R U P Q 1
C12 C 0.5639(17) 0.071(4) 0.5130(11) 0.124(16) Uani 0.197 1 d D U P Q 1
H12A H 0.573000 0.020097 0.531098 0.149 Uiso 0.197 1 calc R U P Q 1
H12B H 0.533556 0.086137 0.514002 0.149 Uiso 0.197 1 calc R U P Q 1
C13 C 0.5931(16) 0.152(4) 0.5272(10) 0.124(16) Uani 0.197 1 d D U P Q 1
H13E H 0.589748 0.169443 0.554107 0.148 Uiso 0.197 1 calc R U P Q 1
H13F H 0.623793 0.134808 0.528858 0.148 Uiso 0.197 1 calc R U P Q 1
C15 C 0.5817(18) 0.231(3) 0.4987(15) 0.134(17) Uani 0.197 1 d D U P Q 1
H15G H 0.601882 0.280999 0.507753 0.161 Uiso 0.197 1 calc R U P Q 1
H15H H 0.551910 0.251684 0.498892 0.161 Uiso 0.197 1 calc R U P Q 1
C16 C 0.5847(19) 0.204(4) 0.4563(13) 0.135(17) Uani 0.197 1 d D U P Q 1
H16A H 0.614895 0.186951 0.455719 0.162 Uiso 0.197 1 calc R U P Q 1
H16B H 0.576458 0.254980 0.438027 0.162 Uiso 0.197 1 calc R U P Q 1
C17 C 0.5543(18) 0.125(4) 0.4423(10) 0.131(17) Uani 0.197 1 d D U P Q 1
H17A H 0.523953 0.142380 0.441562 0.158 Uiso 0.197 1 calc R U P Q 1
H17B H 0.556645 0.107161 0.415003 0.158 Uiso 0.197 1 calc R U P Q 1
O2B O 0.8446(13) 0.319(3) 0.7751(13) 0.137(15) Uani 0.1861 1 d D U P P -1
C14B C 0.8826(19) 0.364(5) 0.796(3) 0.16(3) Uani 0.1861 1 d D U P P -1
H14D H 0.898272 0.389892 0.777004 0.240 Uiso 0.1861 1 calc . U P R -1
H14E H 0.901375 0.321222 0.813134 0.240 Uiso 0.1861 1 calc . U P S -1
H14F H 0.874255 0.411662 0.812541 0.240 Uiso 0.1861 1 calc . U P T -1
C15B C 0.681(2) 0.383(5) 0.652(2) 0.16(3) Uani 0.1861 1 d D U P P -1
H15D H 0.683456 0.374611 0.624537 0.241 Uiso 0.1861 1 calc . U P U -1
H15E H 0.684314 0.445720 0.659417 0.241 Uiso 0.1861 1 calc . U P V -1
H15F H 0.651703 0.362743 0.654882 0.241 Uiso 0.1861 1 calc . U P W -1
O1B O 0.715(3) 0.402(3) 0.760(2) 0.21(3) Uani 0.1861 1 d D U P P -1
H1BA H 0.688419 0.405661 0.757606 0.313 Uiso 0.1861 1 calc R U P P -1
C13B C 0.7322(18) 0.338(3) 0.7896(13) 0.122(14) Uani 0.1861 1 d D U P P -1
H13C H 0.711879 0.330870 0.807841 0.147 Uiso 0.1861 1 calc R U P P -1
H13D H 0.760224 0.358914 0.805459 0.147 Uiso 0.1861 1 calc R U P P -1
C2 C 1.0289(16) 0.640(3) 0.5227(13) 0.18(2) Uani 0.2533 1 d D U P . .
H2C H 1.043511 0.625343 0.500656 0.214 Uiso 0.2533 1 calc R U P . .
H2D H 1.050619 0.635029 0.547975 0.214 Uiso 0.2533 1 calc R U P . .
C3 C 0.992(2) 0.574(2) 0.5229(14) 0.19(2) Uani 0.2533 1 d D U P . .
H3C H 1.004392 0.512975 0.528334 0.227 Uiso 0.2533 1 calc R U P . .
H3D H 0.972583 0.572841 0.496288 0.227 Uiso 0.2533 1 calc R U P . .
C1 C 0.966(2) 0.598(3) 0.5542(16) 0.20(2) Uani 0.2533 1 d D U P . .
H1C H 0.984574 0.591874 0.581083 0.241 Uiso 0.2533 1 calc R U P . .
H1D H 0.941430 0.555286 0.552371 0.241 Uiso 0.2533 1 calc R U P . .
C8 C 0.9482(17) 0.693(4) 0.5484(16) 0.20(2) Uani 0.2533 1 d D U P . .
H8A H 0.926986 0.697345 0.522832 0.239 Uiso 0.2533 1 calc R U P . .
H8B H 0.932982 0.708143 0.570035 0.239 Uiso 0.2533 1 calc R U P . .
C14 C 0.985(2) 0.760(3) 0.5487(15) 0.19(2) Uani 0.2533 1 d D U P . .
H14G H 0.972783 0.820484 0.543093 0.229 Uiso 0.2533 1 calc R U P . .
H14H H 1.004309 0.760743 0.575422 0.229 Uiso 0.2533 1 calc R U P . .
C18 C 1.0118(19) 0.736(3) 0.5177(14) 0.18(2) Uani 0.2533 1 d D U P . .
H18A H 1.036523 0.777711 0.520220 0.217 Uiso 0.2533 1 calc R U P . .
H18B H 0.993506 0.743086 0.490744 0.217 Uiso 0.2533 1 calc R U P . .

loop_
_atom_site_aniso_label
_atom_site_aniso_U_11
_atom_site_aniso_U_22
_atom_site_aniso_U_33
_atom_site_aniso_U_23
_atom_site_aniso_U_13
_atom_site_aniso_U_12
I304 0.0983(19) 0.0424(14) 0.0988(17) 0.0057(10) -0.0144(16) 0.0055(11)
I312 0.0708(19) 0.0680(14) 0.1238(19) -0.0479(14) -0.0021(16) -0.0080(12)
I307 0.1008(9) 0.0394(6) 0.0943(11) -0.0131(6) 0.0349(7) -0.0168(6)
I409 0.246(12) 0.048(3) 0.133(6) 0.023(3) -0.095(6) -0.034(5)
I311 0.115(3) 0.055(2) 0.152(3) 0.0518(19) -0.065(2) -0.034(2)
I406 0.0690(11) 0.081(3) 0.127(3) -0.044(2) -0.0118(14) 0.0047(14)
I402 0.323(9) 0.074(3) 0.436(11) 0.107(4) 0.269(9) 0.105(4)
I401 0.582(16) 0.102(4) 0.226(7) -0.115(4) 0.260(9) -0.177(6)
I308 0.0849(8) 0.0451(9) 0.1285(13) 0.0116(7) -0.0044(8) 0.0035(6)
I303 0.0954(16) 0.117(2) 0.0824(16) 0.0156(14) 0.0131(12) 0.0334(14)
I410 0.201(8) 0.181(9) 0.070(2) 0.020(4) 0.006(3) 0.126(7)
I405 0.110(2) 0.0372(12) 0.1231(17) 0.0082(10) -0.0384(14) 0.0002(12)
Zn36 0.0488(18) 0.023(2) 0.090(3) -0.0022(17) -0.0273(18) 0.0009(15)
Zn32 0.083(3) 0.050(3) 0.055(3) -0.007(2) -0.011(2) 0.006(2)
Zn45 0.102(3) 0.0537(10) 0.0598(10) -0.0115(7) -0.0364(16) 0.0260(17)
Zn43 0.064(3) 0.050(4) 0.090(3) -0.020(2) -0.039(2) 0.011(2)
Zn31 0.36(2) 0.015(3) 0.242(12) 0.007(4) 0.196(14) 0.011(6)
Zn34 0.0766(14) 0.0363(16) 0.0848(17) 0.0007(12) 0.0150(13) -0.0084(10)
N320 0.063(4) 0.022(3) 0.067(4) -0.005(3) -0.013(3) 0.002(3)
N321 0.069(4) 0.030(3) 0.067(4) -0.006(3) -0.019(3) -0.001(3)
N304 0.075(5) 0.030(3) 0.066(4) -0.001(3) -0.011(4) -0.002(3)
N316 0.074(5) 0.038(4) 0.059(4) -0.005(3) -0.012(3) -0.002(3)
N309 0.073(4) 0.034(4) 0.072(5) -0.013(3) -0.023(4) 0.003(3)
N322 0.068(4) 0.029(3) 0.056(4) -0.005(3) -0.013(3) 0.001(3)
N317 0.067(5) 0.044(4) 0.082(5) -0.004(4) -0.021(4) 0.006(3)
N315 0.071(5) 0.053(4) 0.060(4) -0.006(3) -0.010(4) -0.005(4)
N308 0.078(5) 0.037(4) 0.074(5) -0.007(3) -0.022(4) 0.001(3)
N324 0.075(5) 0.024(3) 0.101(6) -0.005(3) -0.038(4) 0.007(3)
N310 0.077(5) 0.036(4) 0.080(5) -0.006(3) -0.018(4) 0.000(3)
N306 0.089(6) 0.056(5) 0.055(4) -0.008(4) -0.011(4) -0.006(4)
N302 0.073(5) 0.046(4) 0.069(5) 0.006(3) -0.008(4) -0.001(3)
N323 0.117(7) 0.024(3) 0.082(5) -0.007(3) 0.012(5) -0.006(4)
N303 0.089(6) 0.048(4) 0.070(5) 0.007(4) -0.010(4) 0.002(4)
C343 0.066(5) 0.041(4) 0.053(5) -0.010(4) -0.009(4) -0.007(4)
N318 0.097(5) 0.057(5) 0.062(4) -0.011(4) -0.018(4) 0.000(4)
N305 0.079(6) 0.050(5) 0.097(7) -0.009(5) -0.025(5) -0.003(4)
C316 0.077(6) 0.037(4) 0.059(5) 0.000(4) -0.011(4) -0.009(4)
N301 0.122(8) 0.044(4) 0.084(6) 0.001(4) 0.030(6) 0.004(5)
N311 0.092(6) 0.032(4) 0.109(7) -0.013(4) -0.040(5) 0.010(4)
N312 0.097(6) 0.041(4) 0.092(6) -0.002(4) 0.012(5) -0.001(4)
N319 0.104(6) 0.039(4) 0.067(5) -0.014(3) -0.039(4) 0.016(4)
C360 0.063(5) 0.032(4) 0.062(5) -0.008(3) -0.010(4) 0.007(3)
N314 0.116(7) 0.049(5) 0.064(5) -0.009(4) 0.005(5) -0.022(5)
C345 0.068(5) 0.049(5) 0.057(5) -0.008(4) -0.018(4) 0.001(4)
C307 0.077(6) 0.046(5) 0.058(5) -0.002(4) -0.015(5) -0.001(4)
N307 0.102(6) 0.050(5) 0.076(5) -0.015(4) -0.025(5) 0.012(4)
C324 0.075(6) 0.035(4) 0.069(5) -0.014(4) -0.015(4) 0.006(4)
C362 0.058(4) 0.031(4) 0.060(5) -0.006(3) -0.018(4) 0.004(3)
C363 0.070(5) 0.030(4) 0.059(5) -0.005(3) -0.009(4) 0.000(3)
C344 0.080(6) 0.045(5) 0.057(5) -0.007(4) -0.003(5) -0.008(4)
C361 0.072(5) 0.025(4) 0.062(5) -0.004(3) -0.010(4) 0.002(3)
C309 0.073(6) 0.036(4) 0.079(6) -0.004(4) -0.020(5) -0.005(4)
C357 0.076(6) 0.040(5) 0.061(5) -0.008(4) -0.023(4) 0.005(4)
C370 0.063(5) 0.026(4) 0.073(5) -0.013(3) -0.016(4) -0.001(3)
C349 0.077(6) 0.046(5) 0.060(5) -0.001(4) -0.013(5) 0.002(4)
C308 0.066(5) 0.034(4) 0.060(5) 0.003(3) -0.012(4) 0.004(4)
C352 0.085(5) 0.046(5) 0.059(5) -0.005(4) -0.012(4) -0.005(4)
N313 0.117(8) 0.066(6) 0.094(7) -0.006(5) 0.033(6) -0.028(6)
C321 0.091(7) 0.034(5) 0.082(6) -0.010(4) -0.023(5) 0.010(4)
O3A 0.107(8) 0.067(7) 0.068(6) -0.013(5) 0.006(6) -0.037(6)
C325 0.081(6) 0.035(4) 0.070(6) -0.010(4) -0.014(5) 0.003(4)
C327 0.075(6) 0.036(4) 0.080(6) -0.017(4) -0.028(5) 0.006(4)
C334 0.080(6) 0.044(5) 0.067(5) -0.006(4) -0.010(5) -0.002(4)
C315 0.076(6) 0.065(6) 0.083(7) -0.015(5) -0.006(5) -0.006(5)
C369 0.074(6) 0.035(4) 0.094(7) -0.002(4) -0.036(5) 0.004(4)
C367 0.086(6) 0.036(5) 0.077(6) -0.002(4) -0.015(5) 0.005(4)
C303 0.082(6) 0.045(5) 0.078(6) 0.008(4) -0.006(5) 0.001(4)
O2A 0.075(7) 0.064(7) 0.103(8) 0.012(6) 0.018(6) 0.025(5)
C371 0.086(6) 0.032(4) 0.088(7) 0.005(4) -0.023(5) -0.002(4)
C326 0.078(6) 0.034(4) 0.069(5) -0.001(4) -0.008(4) 0.005(4)
C348 0.064(5) 0.051(5) 0.070(6) 0.007(4) -0.009(4) 0.006(4)
C317 0.103(8) 0.062(6) 0.069(6) -0.017(5) -0.008(6) -0.024(6)
C359 0.100(7) 0.039(5) 0.066(5) -0.005(4) -0.022(5) 0.004(5)
C306 0.073(6) 0.049(5) 0.063(5) 0.005(4) -0.015(4) -0.001(4)
C313 0.084(7) 0.062(6) 0.065(6) -0.002(5) -0.019(5) -0.006(5)
C320 0.093(7) 0.050(6) 0.082(7) -0.010(5) -0.030(6) -0.004(5)
C372 0.088(7) 0.046(5) 0.098(8) 0.001(5) -0.034(6) -0.004(5)
C339 0.106(8) 0.062(6) 0.073(6) 0.001(5) 0.009(6) -0.016(6)
C342 0.112(8) 0.054(6) 0.057(5) -0.003(4) 0.001(5) -0.020(5)
C312 0.078(6) 0.059(6) 0.085(7) 0.014(5) -0.021(5) -0.002(5)
C328 0.087(7) 0.035(5) 0.098(7) 0.002(4) -0.018(6) -0.003(4)
C358 0.086(6) 0.040(5) 0.064(5) -0.002(4) -0.025(5) 0.004(4)
C365 0.131(10) 0.038(5) 0.077(7) -0.013(5) -0.010(6) -0.016(6)
C366 0.094(7) 0.039(5) 0.084(7) -0.003(4) -0.009(6) 0.009(5)
C364 0.107(8) 0.034(5) 0.075(6) -0.006(4) -0.017(6) -0.005(5)
C314 0.077(7) 0.062(7) 0.104(9) -0.025(6) -0.029(6) -0.002(5)
C353 0.080(6) 0.074(7) 0.095(7) -0.036(5) -0.009(5) -0.011(5)
C318 0.124(9) 0.056(6) 0.066(6) -0.005(5) 0.012(6) -0.019(6)
C368 0.075(6) 0.035(5) 0.110(8) 0.006(5) -0.036(6) 0.000(4)
C322 0.097(8) 0.043(5) 0.105(8) -0.019(5) -0.042(6) 0.005(5)
C332 0.104(8) 0.037(5) 0.111(9) -0.022(5) 0.002(7) -0.016(5)
C346 0.105(8) 0.061(6) 0.085(7) -0.028(5) 0.013(6) -0.027(6)
C356 0.101(8) 0.038(5) 0.104(8) 0.002(5) -0.055(7) -0.006(5)
C319 0.109(8) 0.042(5) 0.086(7) -0.009(5) -0.029(6) -0.014(5)
C304 0.127(11) 0.073(8) 0.094(8) -0.025(6) 0.026(8) -0.028(7)
C335 0.123(9) 0.030(5) 0.100(8) -0.003(5) -0.021(7) 0.008(5)
C323 0.096(7) 0.032(5) 0.108(8) -0.015(5) -0.046(6) 0.003(4)
C333 0.095(7) 0.040(5) 0.093(7) -0.012(5) -0.009(6) -0.006(5)
C354 0.087(6) 0.072(7) 0.097(7) -0.031(6) -0.005(5) 0.004(5)
C355 0.108(8) 0.037(5) 0.115(9) 0.003(5) -0.060(7) -0.001(5)
C305 0.127(11) 0.075(8) 0.119(11) -0.032(8) 0.033(9) -0.037(8)
O1A 0.069(6) 0.087(8) 0.106(9) -0.048(7) 0.003(6) -0.018(6)
C4A 0.060(7) 0.018(5) 0.092(9) -0.002(5) 0.003(6) 0.002(5)
C5A 0.071(8) 0.040(7) 0.103(11) -0.013(7) 0.004(8) -0.006(6)
C6A 0.058(8) 0.046(8) 0.137(14) -0.028(9) -0.007(9) 0.002(6)
C1A 0.054(7) 0.047(8) 0.118(13) 0.006(8) -0.027(8) 0.004(6)
C2A 0.046(7) 0.059(9) 0.111(12) 0.031(8) -0.017(7) -0.011(6)
C3A 0.046(6) 0.041(7) 0.091(10) 0.007(6) -0.016(6) -0.004(5)
C336 0.147(12) 0.044(6) 0.099(9) 0.002(6) -0.010(8) 0.013(7)
C338 0.132(11) 0.080(8) 0.102(9) -0.032(7) 0.046(9) -0.032(8)
C330 0.132(11) 0.054(7) 0.129(11) 0.006(7) -0.078(9) -0.008(7)
C331 0.139(11) 0.032(5) 0.123(10) 0.000(5) -0.074(9) -0.006(6)
C329 0.082(7) 0.046(5) 0.099(8) -0.003(5) -0.030(6) -0.006(5)
C301 0.106(9) 0.092(9) 0.080(8) -0.013(7) 0.005(7) -0.011(7)
C337 0.135(12) 0.116(12) 0.096(9) -0.022(8) 0.052(9) -0.016(10)
C7A 0.091(9) 0.030(6) 0.072(8) 0.000(6) 0.017(7) -0.004(6)
C347 0.115(10) 0.087(9) 0.094(9) -0.038(7) 0.016(8) -0.036(8)
C302 0.101(9) 0.084(8) 0.083(8) -0.020(6) 0.007(7) -0.014(7)
C340 0.152(13) 0.104(11) 0.097(9) -0.033(8) 0.045(10) -0.059(10)
C310 0.154(13) 0.073(8) 0.124(11) -0.045(8) 0.041(10) -0.041(9)
C311 0.136(13) 0.077(9) 0.149(14) -0.057(9) 0.028(11) -0.040(9)
C341 0.160(15) 0.111(12) 0.107(11) -0.029(9) 0.053(11) -0.060(11)
C8A 0.091(10) 0.044(7) 0.084(10) 0.006(7) 0.027(8) 0.012(7)
C12A 0.115(11) 0.036(7) 0.068(8) -0.016(6) 0.029(8) -0.018(7)
C9A 0.142(15) 0.047(9) 0.098(12) 0.014(8) 0.050(11) 0.032(10)
C10A 0.189(19) 0.031(7) 0.084(11) -0.004(7) 0.064(12) -0.001(10)
C11A 0.157(17) 0.057(9) 0.069(10) -0.017(8) 0.037(11) -0.030(10)
C15A 0.143(18) 0.114(16) 0.094(13) -0.042(12) 0.038(13) -0.085(15)
C13A 0.111(13) 0.057(10) 0.118(14) -0.027(10) 0.017(11) 0.016(9)
C350 0.133(9) 0.139(12) 0.149(11) -0.095(10) 0.036(8) -0.066(9)
C351 0.139(10) 0.158(13) 0.136(11) -0.087(10) 0.053(9) -0.081(10)
C14A 0.063(11) 0.094(16) 0.25(3) 0.030(18) -0.007(15) 0.017(11)
I404 0.139(5) 0.0429(19) 0.155(6) -0.009(2) -0.080(4) 0.022(2)
Zn42 0.114(6) 0.052(4) 0.092(6) -0.019(3) -0.045(4) 0.024(4)
I403 0.190(5) 0.152(5) 0.111(4) -0.020(4) 0.013(3) 0.070(4)
I309 0.120(3) 0.045(2) 0.0741(17) -0.0002(13) -0.0400(18) 0.0122(19)
Zn35 0.102(3) 0.0537(10) 0.0598(10) -0.0115(7) -0.0364(16) 0.0260(17)
I310 0.0861(17) 0.105(5) 0.076(2) 0.020(3) 0.0026(13) 0.051(3)
I411 0.087(2) 0.049(2) 0.183(6) 0.026(2) -0.016(2) 0.0170(18)
Zn46 0.105(7) 0.032(5) 0.130(8) -0.004(4) -0.066(6) 0.015(3)
I412 0.067(2) 0.117(4) 0.225(6) -0.112(4) -0.060(3) 0.014(2)
I305 0.114(3) 0.058(3) 0.282(8) 0.059(4) -0.015(5) -0.001(2)
Zn33 0.079(5) 0.028(3) 0.137(7) -0.004(3) -0.029(4) -0.001(3)
I306 0.143(6) 0.082(3) 0.113(3) -0.031(2) -0.045(4) 0.011(4)
I407 0.404(10) 0.071(3) 0.173(5) -0.065(3) 0.179(6) -0.101(4)
Zn44 0.303(15) 0.028(3) 0.192(10) -0.007(4) 0.144(10) -0.007(6)
I408 0.325(10) 0.091(4) 0.334(10) 0.083(5) 0.183(8) 0.108(5)
I301 0.1533(16) 0.0522(12) 0.0864(13) -0.0331(10) 0.0349(12) -0.0422(10)
Zn41 0.089(2) 0.0257(19) 0.080(2) -0.0131(14) 0.0168(18) -0.0103(14)
I302 0.0873(9) 0.0289(7) 0.1446(14) -0.0083(8) 0.0185(9) 0.0029(6)
I509 0.21(2) 0.035(6) 0.169(18) 0.001(7) -0.112(18) 0.022(10)
I510 0.22(2) 0.118(14) 0.123(14) -0.007(10) -0.002(12) 0.032(13)
Zn55 0.102(3) 0.0537(10) 0.0598(10) -0.0115(7) -0.0364(16) 0.0260(17)
C4B 0.08(2) 0.136(19) 0.06(2) 0.030(15) -0.020(16) 0.021(17)
C5B 0.066(19) 0.14(2) 0.06(3) 0.020(17) -0.027(16) 0.011(19)
C6B 0.06(2) 0.14(2) 0.06(3) 0.03(2) -0.023(17) 0.02(2)
C1B 0.06(3) 0.14(2) 0.07(3) 0.02(2) -0.011(19) -0.01(2)
C2B 0.07(3) 0.14(2) 0.06(3) 0.01(2) -0.017(19) -0.01(2)
C3B 0.07(2) 0.14(2) 0.06(3) 0.013(18) -0.015(18) -0.01(2)
O3B 0.16(3) 0.08(2) 0.047(17) -0.006(15) 0.005(16) 0.031(18)
C7B 0.13(2) 0.14(2) 0.09(2) 0.025(17) 0.012(15) 0.014(17)
C8B 0.12(2) 0.12(2) 0.12(3) 0.02(2) 0.006(18) 0.020(18)
C9B 0.14(3) 0.12(2) 0.11(3) 0.01(2) 0.03(2) 0.02(2)
C10B 0.15(3) 0.13(3) 0.10(3) 0.02(2) 0.03(2) 0.01(2)
C11B 0.15(3) 0.12(2) 0.09(3) 0.01(2) 0.03(2) 0.01(2)
C12B 0.14(2) 0.12(2) 0.07(2) 0.018(17) 0.020(16) 0.021(18)
C11 0.08(3) 0.23(5) 0.06(2) -0.04(2) 0.00(2) -0.01(3)
C12 0.07(2) 0.23(5) 0.07(2) -0.05(2) 0.012(19) -0.02(3)
C13 0.07(2) 0.23(5) 0.08(2) -0.05(2) 0.02(2) -0.02(3)
C15 0.07(3) 0.23(5) 0.10(2) -0.04(2) 0.01(2) -0.01(3)
C16 0.08(3) 0.23(5) 0.09(2) -0.03(3) 0.01(2) -0.01(3)
C17 0.09(3) 0.23(5) 0.07(2) -0.03(2) 0.01(2) 0.00(3)
O2B 0.14(3) 0.12(3) 0.13(3) 0.01(2) -0.01(2) 0.03(2)
C14B 0.11(4) 0.16(5) 0.19(6) -0.05(5) -0.01(3) 0.06(3)
C15B 0.20(4) 0.16(6) 0.09(4) 0.00(4) -0.04(4) 0.05(4)
O1B 0.20(6) 0.13(3) 0.24(5) 0.04(4) -0.07(5) 0.00(4)
C13B 0.08(3) 0.15(2) 0.11(3) 0.00(2) -0.02(2) 0.02(2)
C2 0.33(6) 0.09(3) 0.07(2) 0.00(2) -0.08(3) -0.01(3)
C3 0.32(6) 0.11(3) 0.09(2) 0.03(2) -0.08(3) -0.01(3)
C1 0.32(6) 0.13(3) 0.10(3) 0.03(3) -0.07(3) -0.01(3)
C8 0.32(6) 0.12(3) 0.11(3) 0.01(3) -0.07(3) -0.02(3)
C14 0.31(6) 0.12(3) 0.10(2) -0.01(3) -0.07(3) -0.02(3)
C18 0.32(6) 0.10(2) 0.08(2) 0.00(2) -0.08(3) -0.01(3)

loop_
_atom_type_symbol
_atom_type_description
_atom_type_scat_dispersion_real
_atom_type_scat_dispersion_imag
_atom_type_scat_source
C C 0.0181 0.0091 'International Tables Vol C Tables 4.2.6.8 and 6.1.1.4'
H H 0.0000 0.0000 'International Tables Vol C Tables 4.2.6.8 and 6.1.1.4'
I I -0.3257 6.8362 'International Tables Vol C Tables 4.2.6.8 and 6.1.1.4'
N N 0.0311 0.0180 'International Tables Vol C Tables 4.2.6.8 and 6.1.1.4'
O O 0.0492 0.0322 'International Tables Vol C Tables 4.2.6.8 and 6.1.1.4'
Zn Zn -1.5491 0.6778 'International Tables Vol C Tables 4.2.6.8 and 6.1.1.4'

loop_
_exptl_crystal_face_index_h
_exptl_crystal_face_index_k
_exptl_crystal_face_index_l
_exptl_crystal_face_perp_dist
0 0 1 0.1185
0 0 -1 0.0879
1 0 0 0.0420
-1 0 0 0.0514
-2 1 -1 0.1157
2 1 -1 0.1160
-1 -2 2 0.1409
-1 0 1 0.0829
-2 1 1 0.1141
2 -1 -1 0.1251
1 -2 -1 0.1463
2 1 2 0.1185
1 1 0 0.1287
-2 -1 -2 0.1108
-1 0 -2 0.0733
1 1 -2 0.1359

loop_
_geom_angle_atom_site_label_1
_geom_angle_atom_site_label_2
_geom_angle_atom_site_label_3
_geom_angle
_geom_angle_site_symmetry_1
_geom_angle_site_symmetry_3
_geom_angle_publ_flag
I312 Zn36 I311 121.1(4) . . ?
N317 Zn36 I312 112.8(5) 4_656 . ?
N317 Zn36 I311 108.7(4) 4_656 . ?
N317 Zn36 N324 102.1(4) 4_656 . ?
N324 Zn36 I312 103.4(4) . . ?
N324 Zn36 I311 106.7(4) . . ?
I304 Zn32 I303 126.1(4) . . ?
N306 Zn32 I304 109.3(5) . . ?
N306 Zn32 I303 104.1(5) . . ?
N306 Zn32 N307 101.6(5) . . ?
N307 Zn32 I304 107.3(5) . . ?
N307 Zn32 I303 105.8(5) . . ?
I410 Zn45 I409 123.3(6) . . ?
N318 Zn45 I409 105.2(6) . . ?
N318 Zn45 I410 108.0(6) . . ?
N319 Zn45 I409 109.8(6) . . ?
N319 Zn45 I410 105.9(6) . . ?
N319 Zn45 N318 102.9(6) . . ?
I406 Zn43 I405 126.9(5) . . ?
N305 Zn43 I406 110.3(5) 4_666 . ?
N305 Zn43 I405 102.6(5) 4_666 . ?
N311 Zn43 I406 107.2(5) . . ?
N311 Zn43 I405 109.6(5) . . ?
N311 Zn43 N305 96.0(5) . 4_666 ?
I402 Zn31 I401 117.8(5) . . ?
N323 Zn31 I402 108.0(6) 1_564 . ?
N323 Zn31 I401 108.0(6) 1_564 . ?
N323 Zn31 N301 103.8(6) 1_564 . ?
N301 Zn31 I402 114.8(6) . . ?
N301 Zn31 I401 103.4(6) . . ?
I308 Zn34 I307 121.82(18) . . ?
N312 Zn34 I307 109.4(3) . . ?
N312 Zn34 I308 107.4(3) . . ?
N313 Zn34 I307 105.0(3) . . ?
N313 Zn34 I308 109.5(4) . . ?
N313 Zn34 N312 101.9(4) . . ?
C362 N320 C360 114.0(7) . . ?
C360 N321 C361 115.0(7) . . ?
C308 N304 C307 113.2(9) . . ?
C343 N316 C344 112.4(8) . . ?
C325 N309 C324 114.8(8) . . ?
C362 N322 C361 114.3(7) . . ?
Zn36 N317 Zn46 3.7(5) 4 4 ?
Zn36 N317 Zn56 15.4(11) 4 4 ?
C348 N317 Zn36 121.4(8) . 4 ?
C348 N317 Zn46 124.5(8) . 4 ?
C348 N317 Zn56 106.0(14) . 4 ?
C347 N317 Zn36 119.9(7) . 4 ?
C347 N317 C348 118.4(9) . . ?
C347 N317 Zn46 117.0(8) . 4 ?
C347 N317 Zn56 135.2(14) . 4 ?
C343 N315 C342 115.0(8) . . ?
C324 N308 C326 115.0(7) . . ?
C372 N324 Zn36 119.5(7) . . ?
C372 N324 C368 118.7(8) . . ?
C372 N324 Zn46 125.8(8) . . ?
C372 N324 Zn56 112.5(17) . . ?
C368 N324 Zn36 121.6(7) . . ?
C368 N324 Zn46 115.3(7) . . ?
C368 N324 Zn56 124.1(19) . . ?
C325 N310 C326 113.8(8) . . ?
C314 N306 Zn32 117.3(7) . . ?
C314 N306 C318 117.4(9) . . ?
C314 N306 Zn42 123.4(8) . . ?
C318 N306 Zn32 125.2(9) . . ?
C318 N306 Zn42 119.1(9) . . ?
C308 N302 C306 114.8(8) . . ?
Zn31 N323 Zn41 3.2(4) 1_546 1_546 ?
Zn31 N323 Zn51 22(2) 1_546 1_546 ?
C365 N323 Zn31 122.3(8) . 1_546 ?
C365 N323 Zn41 119.2(7) . 1_546 ?
C365 N323 Zn51 137(2) . 1_546 ?
C366 N323 Zn31 118.9(8) . 1_546 ?
C366 N323 C365 118.8(8) . . ?
C366 N323 Zn41 122.0(7) . 1_546 ?
C366 N323 Zn51 102(2) . 1_546 ?
Zn41 N323 Zn51 25(2) 1_546 1_546 ?
C307 N303 C306 114.6(9) . . ?
N316 C343 C345 114.4(9) . . ?
N315 C343 N316 126.6(8) . . ?
N315 C343 C345 119.1(8) . . ?
C354 N318 Zn45 124.3(10) . . ?
C354 N318 C350 118.7(10) . . ?
C354 N318 Zn35 121.0(10) . . ?
C354 N318 Zn55 112.6(12) . . ?
C350 N318 Zn45 115.8(8) . . ?
C312 N305 Zn43 118.1(10) . 4_565 ?
C312 N305 Zn33 125.1(10) . 4_565 ?
C312 N305 Zn53 143.4(12) . 4_565 ?
C311 N305 Zn43 120.6(9) . 4_565 ?
C311 N305 C312 120.5(11) . . ?
C311 N305 Zn33 113.6(9) . 4_565 ?
C311 N305 Zn53 95.8(10) . 4_565 ?
C315 C316 C308 119.5(10) . . ?
C317 C316 C308 121.1(8) . . ?
C317 C316 C315 119.3(10) . . ?
C305 N301 Zn31 115.1(10) . . ?
C305 N301 C301 118.7(12) . . ?
C305 N301 Zn41 119.5(10) . . ?
C305 N301 Zn51 104.6(19) . . ?
C301 N301 Zn31 126.1(9) . . ?
C301 N301 Zn41 121.7(9) . . ?
C301 N301 Zn51 134.3(19) . . ?
C330 N311 Zn43 119.4(8) . . ?
C330 N311 C329 116.9(9) . . ?
C330 N311 Zn33 121.5(8) . . ?
C330 N311 Zn53 122.7(12) . . ?
C329 N311 Zn43 123.0(7) . . ?
C329 N311 Zn33 121.7(7) . . ?
C329 N311 Zn53 118.2(12) . . ?
C332 N312 Zn34 127.0(7) . . ?
C332 N312 C336 117.8(9) . . ?
C332 N312 Zn44 112.8(8) . . ?
C336 N312 Zn34 115.2(8) . . ?
C336 N312 Zn44 129.3(9) . . ?
C359 N319 Zn45 120.5(8) . . ?
C359 N319 C355 118.0(8) . . ?
C359 N319 Zn35 123.3(7) . . ?
C359 N319 Zn55 127.7(10) . . ?
C355 N319 Zn45 121.4(7) . . ?
C355 N319 Zn35 118.4(7) . . ?
C355 N319 Zn55 113.5(11) . . ?
N320 C360 C357 115.5(7) . . ?
N321 C360 N320 125.2(7) . . ?
N321 C360 C357 119.3(7) . . ?
C344 N314 C342 115.3(9) . . ?
C349 C345 C343 122.7(8) . . ?
C349 C345 C346 117.8(10) . . ?
C346 C345 C343 119.5(10) . . ?
N304 C307 C309 116.1(10) . . ?
N303 C307 N304 126.6(9) . . ?
N303 C307 C309 117.3(9) . . ?
C319 N307 Zn32 119.1(7) . . ?
C319 N307 Zn42 123.5(8) . . ?
C323 N307 Zn32 122.7(7) . . ?
C323 N307 C319 118.1(9) . . ?
C323 N307 Zn42 117.8(8) . . ?
N309 C324 C321 115.4(8) . . ?
N308 C324 N309 125.3(8) . . ?
N308 C324 C321 119.3(8) . . ?
N320 C362 C370 116.0(7) . . ?
N322 C362 N320 126.2(7) . . ?
N322 C362 C370 117.8(7) . . ?
C367 C363 C361 121.2(7) . . ?
C364 C363 C361 120.9(8) . . ?
C364 C363 C367 117.9(8) . . ?
N316 C344 C352 116.6(9) . . ?
N314 C344 N316 125.9(8) . . ?
N314 C344 C352 117.5(9) . . ?
N321 C361 C363 117.0(7) . . ?
N322 C361 N321 125.0(7) . . ?
N322 C361 C363 117.9(7) . . ?
C313 C309 C307 121.4(9) . . ?
C310 C309 C307 118.8(12) . . ?
C310 C309 C313 119.7(10) . . ?
C358 C357 C360 122.5(8) . . ?
C358 C357 C356 118.2(8) . . ?
C356 C357 C360 119.2(8) . . ?
C369 C370 C362 120.8(8) . . ?
C369 C370 C371 118.4(8) . . ?
C371 C370 C362 120.8(8) . . ?
C345 C349 H349 119.6 . . ?
C345 C349 C348 120.9(9) . . ?
C348 C349 H349 119.6 . . ?
N304 C308 C316 116.6(9) . . ?
N302 C308 N304 125.4(8) . . ?
N302 C308 C316 118.0(8) . . ?
C353 C352 C344 122.6(9) . . ?
C353 C352 C351 116.2(11) . . ?
C351 C352 C344 121.1(12) . . ?
C337 N313 Zn34 123.7(9) . . ?
C337 N313 Zn44 111.2(9) . . ?
C341 N313 Zn34 116.2(10) . . ?
C341 N313 C337 120.1(12) . . ?
C341 N313 Zn44 128.3(10) . . ?
C320 C321 C324 122.6(9) . . ?
C320 C321 C322 118.0(9) . . ?
C322 C321 C324 119.4(9) . . ?
C12A O3A C15A 118.1(16) . . ?
N309 C325 N310 125.6(8) . . ?
N309 C325 C327 118.2(8) . . ?
N310 C325 C327 116.2(8) . . ?
C328 C327 C325 123.0(9) . . ?
C328 C327 C331 119.0(9) . . ?
C331 C327 C325 118.0(9) . . ?
C335 C334 C326 120.9(8) . . ?
C335 C334 C333 116.7(9) . . ?
C333 C334 C326 122.4(9) . . ?
C316 C315 H315 121.8 . . ?
C316 C315 C314 116.3(12) . . ?
C314 C315 H315 121.8 . . ?
C370 C369 H369 119.5 . . ?
C370 C369 C368 120.9(8) . . ?
C368 C369 H369 119.5 . . ?
C363 C367 H367 121.0 . . ?
C366 C367 C363 117.9(9) . . ?
C366 C367 H367 121.0 . . ?
C304 C303 C306 119.2(10) . . ?
C302 C303 C306 121.3(10) . . ?
C302 C303 C304 119.5(12) . . ?
C8A O2A C14A 116.0(14) . . ?
C370 C371 H371 120.3 . . ?
C372 C371 C370 119.4(9) . . ?
C372 C371 H371 120.3 . . ?
N308 C326 N310 125.1(8) . . ?
N308 C326 C334 119.9(8) . . ?
N310 C326 C334 114.9(8) . . ?
N317 C348 H348 119.5 . . ?
C349 C348 N317 121.0(10) . . ?
C349 C348 H348 119.5 . . ?
C316 C317 H317 120.2 . . ?
C316 C317 C318 119.5(10) . . ?
C318 C317 H317 120.2 . . ?
N319 C359 H359 118.6 . . ?
N319 C359 C358 122.8(9) . . ?
C358 C359 H359 118.6 . . ?
N302 C306 C303 117.0(9) . . ?
N303 C306 N302 125.3(10) . . ?
N303 C306 C303 117.7(9) . . ?
C309 C313 H313 120.8 . . ?
C309 C313 C312 118.4(10) . . ?
C312 C313 H313 120.8 . . ?
C321 C320 H320 119.0 . . ?
C321 C320 C319 122.0(9) . . ?
C319 C320 H320 119.0 . . ?
N324 C372 C371 122.4(9) . . ?
N324 C372 H372 118.8 . . ?
C371 C372 H372 118.8 . . ?
C338 C339 C342 121.7(11) . . ?
C338 C339 C340 118.8(12) . . ?
C340 C339 C342 119.5(11) . . ?
N315 C342 N314 124.7(11) . . ?
N315 C342 C339 117.7(9) . . ?
N314 C342 C339 117.6(10) . . ?
N305 C312 C313 121.4(12) . . ?
N305 C312 H312 119.3 . . ?
C313 C312 H312 119.3 . . ?
C327 C328 H328 120.1 . . ?
C329 C328 C327 119.8(10) . . ?
C329 C328 H328 120.1 . . ?
C357 C358 C359 119.8(9) . . ?
C357 C358 H358 120.1 . . ?
C359 C358 H358 120.1 . . ?
N323 C365 H365 118.5 . . ?
N323 C365 C364 123.0(9) . . ?
C364 C365 H365 118.5 . . ?
N323 C366 C367 122.8(10) . . ?
N323 C366 H366 118.6 . . ?
C367 C366 H366 118.6 . . ?
C363 C364 H364 120.2 . . ?
C365 C364 C363 119.5(10) . . ?
C365 C364 H364 120.2 . . ?
N306 C314 C315 124.7(11) . . ?
N306 C314 H314 117.7 . . ?
C315 C314 H314 117.7 . . ?
C352 C353 H353 118.8 . . ?
C352 C353 C354 122.3(11) . . ?
C354 C353 H353 118.8 . . ?
N306 C318 C317 122.2(12) . . ?
N306 C318 H318 118.9 . . ?
C317 C318 H318 118.9 . . ?
N324 C368 C369 120.1(9) . . ?
N324 C368 H368 119.9 . . ?
C369 C368 H368 119.9 . . ?
C321 C322 H322 121.0 . . ?
C323 C322 C321 118.0(10) . . ?
C323 C322 H322 121.0 . . ?
N312 C332 H332 118.0 . . ?
N312 C332 C333 124.0(10) . . ?
C333 C332 H332 118.0 . . ?
C345 C346 H346 120.4 . . ?
C345 C346 C347 119.2(12) . . ?
C347 C346 H346 120.4 . . ?
C357 C356 H356 121.5 . . ?
C355 C356 C357 117.0(9) . . ?
C355 C356 H356 121.5 . . ?
N307 C319 C320 120.1(10) . . ?
N307 C319 H319 120.0 . . ?
C320 C319 H319 120.0 . . ?
C303 C304 H304 121.7 . . ?
C303 C304 C305 116.7(11) . . ?
C305 C304 H304 121.7 . . ?
C334 C335 H335 120.3 . . ?
C334 C335 C336 119.5(11) . . ?
C336 C335 H335 120.3 . . ?
N307 C323 C322 123.7(9) . . ?
N307 C323 H323 118.1 . . ?
C322 C323 H323 118.1 . . ?
C334 C333 C332 118.6(11) . . ?
C334 C333 H333 120.7 . . ?
C332 C333 H333 120.7 . . ?
N318 C354 C353 120.2(13) . . ?
N318 C354 H354 119.9 . . ?
C353 C354 H354 119.9 . . ?
N319 C355 C356 124.2(9) . . ?
N319 C355 H355 117.9 . . ?
C356 C355 H355 117.9 . . ?
N301 C305 C304 123.3(12) . . ?
N301 C305 H305 118.4 . . ?
C304 C305 H305 118.4 . . ?
C13A O1A H1A 109.5 . . ?
C5A C4A C3A 120.0 . . ?
C5A C4A C7A 121.5(8) . . ?
C3A C4A C7A 118.4(8) . . ?
C4A C5A C13A 118.3(8) . . ?
C6A C5A C4A 120.0 . . ?
C6A C5A C13A 121.7(8) . . ?
C5A C6A H6A 120.0 . . ?
C1A C6A C5A 120.0 . . ?
C1A C6A H6A 120.0 . . ?
C6A C1A H1AA 120.0 . . ?
C6A C1A C2A 120.0 . . ?
C2A C1A H1AA 120.0 . . ?
C1A C2A H2A 120.0 . . ?
C3A C2A C1A 120.0 . . ?
C3A C2A H2A 120.0 . . ?
C4A C3A H3A 120.0 . . ?
C2A C3A C4A 120.0 . . ?
C2A C3A H3A 120.0 . . ?
N312 C336 C335 123.5(12) . . ?
N312 C336 H336 118.3 . . ?
C335 C336 H336 118.3 . . ?
C339 C338 H338 120.3 . . ?
C339 C338 C337 119.4(13) . . ?
C337 C338 H338 120.3 . . ?
N311 C330 H330 116.3 . . ?
N311 C330 C331 127.3(10) . . ?
C331 C330 H330 116.3 . . ?
C327 C331 C330 114.9(10) . . ?
C327 C331 H331 122.6 . . ?
C330 C331 H331 122.6 . . ?
N311 C329 C328 122.1(10) . . ?
N311 C329 H329 119.0 . . ?
C328 C329 H329 119.0 . . ?
N301 C301 H301 119.5 . . ?
N301 C301 C302 121.1(12) . . ?
C302 C301 H301 119.5 . . ?
N313 C337 C338 120.9(13) . . ?
N313 C337 H337 119.6 . . ?
C338 C337 H337 119.6 . . ?
C8A C7A C4A 121.1(10) . . ?
C8A C7A C12A 118.1(12) . . ?
C12A C7A C4A 120.6(11) . . ?
N317 C347 C346 122.5(11) . . ?
N317 C347 H347 118.8 . . ?
C346 C347 H347 118.8 . . ?
C303 C302 C301 120.7(12) . . ?
C303 C302 H302 119.6 . . ?
C301 C302 H302 119.6 . . ?
C339 C340 H340 120.6 . . ?
C339 C340 C341 118.7(13) . . ?
C341 C340 H340 120.6 . . ?
C309 C310 H310 121.4 . . ?
C309 C310 C311 117.2(14) . . ?
C311 C310 H310 121.4 . . ?
N305 C311 C310 122.3(13) . . ?
N305 C311 H311 118.8 . . ?
N305 C311 Zn53 51.7(9) . 4_565 ?
C310 C311 H311 118.8 . . ?
C310 C311 Zn53 173.9(14) . 4_565 ?
N313 C341 C340 121.7(14) . . ?
N313 C341 H341 119.2 . . ?
C340 C341 H341 119.2 . . ?
O2A C8A C7A 114.5(10) . . ?
O2A C8A C9A 124.9(14) . . ?
C9A C8A C7A 120.6(15) . . ?
C7A C12A O3A 115.0(11) . . ?
C11A C12A O3A 124.0(13) . . ?
C11A C12A C7A 121.0(15) . . ?
C8A C9A H9A 119.9 . . ?
C10A C9A C8A 120.2(16) . . ?
C10A C9A H9A 119.9 . . ?
C9A C10A H10A 119.9 . . ?
C11A C10A C9A 120.3(15) . . ?
C11A C10A H10A 119.9 . . ?
C12A C11A H11A 120.1 . . ?
C10A C11A C12A 119.8(16) . . ?
C10A C11A H11A 120.1 . . ?
O3A C15A H15A 109.5 . . ?
O3A C15A H15B 109.5 . . ?
O3A C15A H15C 109.5 . . ?
H15A C15A H15B 109.5 . . ?
H15A C15A H15C 109.5 . . ?
H15B C15A H15C 109.5 . . ?
O1A C13A C5A 113.7(12) . . ?
O1A C13A H13A 108.8 . . ?
O1A C13A H13B 108.8 . . ?
C5A C13A H13A 108.8 . . ?
C5A C13A H13B 108.8 . . ?
H13A C13A H13B 107.7 . . ?
N318 C350 H350 119.9 . . ?
N318 C350 C351 120.2(14) . . ?
C351 C350 H350 119.9 . . ?
C352 C351 C350 120.3(15) . . ?
C352 C351 H351 119.9 . . ?
C350 C351 H351 119.9 . . ?
O2A C14A H14A 109.5 . . ?
O2A C14A H14B 109.5 . . ?
O2A C14A H14C 109.5 . . ?
H14A C14A H14B 109.5 . . ?
H14A C14A H14C 109.5 . . ?
H14B C14A H14C 109.5 . . ?
N306 Zn42 N307 102.2(5) . . ?
N306 Zn42 I404 106.7(5) . . ?
N306 Zn42 I403 109.8(5) . . ?
N307 Zn42 I404 104.0(5) . . ?
N307 Zn42 I403 107.9(5) . . ?
I403 Zn42 I404 124.1(5) . . ?
N318 Zn35 I309 107.3(5) . . ?
N318 Zn35 I310 106.1(5) . . ?
N319 Zn35 N318 103.0(6) . . ?
N319 Zn35 I309 107.4(5) . . ?
N319 Zn35 I310 105.0(6) . . ?
I310 Zn35 I309 125.8(5) . . ?
N317 Zn46 I411 104.1(6) 4_656 . ?
N317 Zn46 I412 104.3(6) 4_656 . ?
N324 Zn46 N317 94.9(7) . 4_656 ?
N324 Zn46 I411 110.1(6) . . ?
N324 Zn46 I412 105.6(6) . . ?
I412 Zn46 I411 131.5(7) . . ?
N305 Zn33 N311 99.5(5) 4_666 . ?
N305 Zn33 I305 106.9(6) 4_666 . ?
N305 Zn33 I306 106.3(6) 4_666 . ?
N311 Zn33 I305 109.1(5) . . ?
N311 Zn33 I306 103.4(6) . . ?
I306 Zn33 I305 128.1(5) . . ?
N312 Zn44 I407 115.2(5) . . ?
N312 Zn44 I408 100.0(5) . . ?
N313 Zn44 N312 102.4(5) . . ?
N313 Zn44 I407 115.6(6) . . ?
N313 Zn44 I408 98.5(5) . . ?
I407 Zn44 I408 121.9(4) . . ?
N323 Zn41 I301 110.1(3) 1_564 . ?
N323 Zn41 I302 107.1(3) 1_564 . ?
N301 Zn41 N323 101.2(4) . 1_564 ?
N301 Zn41 I301 108.0(3) . . ?
N301 Zn41 I302 106.9(3) . . ?
I301 Zn41 I302 121.68(18) . . ?
N318 Zn55 N319 94.8(11) . . ?
N318 Zn55 I509 109.1(19) . . ?
N318 Zn55 I510 112.4(14) . . ?
N319 Zn55 I509 102.3(12) . . ?
N319 Zn55 I510 103.8(15) . . ?
I509 Zn55 I510 128.2(17) . . ?
N317 Zn56 I511 101.6(18) 4_656 . ?
N324 Zn56 N317 89(2) . 4_656 ?
N324 Zn56 I511 96.6(19) . . ?
N324 Zn56 I512 116(2) . . ?
I512 Zn56 I511 111(3) . . ?
N305 Zn53 N311 97.4(14) 4_666 . ?
N305 Zn53 C311 32.5(8) 4_666 4_666 ?
N305 Zn53 I505 124.3(18) 4_666 . ?
N305 Zn53 I506 98.7(14) 4_666 . ?
N311 Zn53 C311 103.0(14) . 4_666 ?
N311 Zn53 I505 118.3(19) . . ?
N311 Zn53 I506 87.3(13) . . ?
C311 Zn53 I505 95.0(12) 4_666 . ?
C311 Zn53 I506 130.5(18) 4_666 . ?
I506 Zn53 I505 122.6(14) . . ?
N323 Zn51 N301 82(2) 1_564 . ?
N323 Zn51 I502 114(3) 1_564 . ?
I502 Zn51 N301 117(3) . . ?
I501 Zn51 N301 88(3) . . ?
I501 Zn51 I502 136(4) . . ?
C5B C4B C3B 120.0 . . ?
C5B C4B C7B 119.2(14) . . ?
C3B C4B C7B 120.2(14) . . ?
C4B C5B C13B 120.2(8) . . ?
C6B C5B C4B 120.0 . . ?
C6B C5B C13B 119.7(8) . . ?
C5B C6B H6B 120.0 . . ?
C5B C6B C1B 120.0 . . ?
C1B C6B H6B 120.0 . . ?
C6B C1B H1B 120.0 . . ?
C2B C1B C6B 120.0 . . ?
C2B C1B H1B 120.0 . . ?
C1B C2B H2B 120.0 . . ?
C1B C2B C3B 120.0 . . ?
C3B C2B H2B 120.0 . . ?
C4B C3B H3B 120.0 . . ?
C2B C3B C4B 120.0 . . ?
C2B C3B H3B 120.0 . . ?
C12B O3B C15B 120(3) . . ?
C8B C7B C4B 118.4(13) . . ?
C8B C7B C12B 120.0 . . ?
C12B C7B C4B 120.1(13) . . ?
C9B C8B C7B 120.0 . . ?
O2B C8B C7B 119.6(8) . . ?
O2B C8B C9B 120.4(8) . . ?
C8B C9B H9B 120.0 . . ?
C8B C9B C10B 120.0 . . ?
C10B C9B H9B 120.0 . . ?
C9B C10B H10B 120.0 . . ?
C9B C10B C11B 120.0 . . ?
C11B C10B H10B 120.0 . . ?
C10B C11B H11B 120.0 . . ?
C12B C11B C10B 120.0 . . ?
C12B C11B H11B 120.0 . . ?
O3B C12B C7B 119.8(8) . . ?
O3B C12B C11B 120.2(8) . . ?
C11B C12B C7B 120.0 . . ?
H4A C4 H4B 108.0 . . ?
C5 C4 H4A 109.4 . . ?
C5 C4 H4B 109.4 . . ?
C10 C4 H4A 109.4 . . ?
C10 C4 H4B 109.4 . . ?
C10 C4 C5 111(2) . . ?
C4 C5 H5A 109.4 . . ?
C4 C5 H5B 109.4 . . ?
C4 C5 C6 111.3(18) . . ?
H5A C5 H5B 108.0 . . ?
C6 C5 H5A 109.4 . . ?
C6 C5 H5B 109.4 . . ?
C5 C6 H6C 109.7 . . ?
C5 C6 H6D 109.7 . . ?
C5 C6 C7 109.7(18) . . ?
H6C C6 H6D 108.2 . . ?
C7 C6 H6C 109.7 . . ?
C7 C6 H6D 109.7 . . ?
C6 C7 H7A 109.6 . . ?
C6 C7 H7B 109.6 . . ?
H7A C7 H7B 108.1 . . ?
C9 C7 C6 110.5(18) . . ?
C9 C7 H7A 109.6 . . ?
C9 C7 H7B 109.6 . . ?
C7 C9 H9C 109.3 . . ?
C7 C9 H9D 109.3 . . ?
H9C C9 H9D 107.9 . . ?
C10 C9 C7 111.8(18) . . ?
C10 C9 H9C 109.3 . . ?
C10 C9 H9D 109.3 . . ?
C4 C10 C9 110.6(18) . . ?
C4 C10 H10C 109.5 . . ?
C4 C10 H10D 109.5 . . ?
C9 C10 H10C 109.5 . . ?
C9 C10 H10D 109.5 . . ?
H10C C10 H10D 108.1 . . ?
H11C C11 H11D 108.1 . . ?
C12 C11 H11C 109.6 . . ?
C12 C11 H11D 109.6 . . ?
C12 C11 C17 110(2) . . ?
C17 C11 H11C 109.6 . . ?
C17 C11 H11D 109.6 . . ?
C11 C12 H12A 109.4 . . ?
C11 C12 H12B 109.4 . . ?
C11 C12 C13 111.0(18) . . ?
H12A C12 H12B 108.0 . . ?
C13 C12 H12A 109.4 . . ?
C13 C12 H12B 109.4 . . ?
C12 C13 H13E 109.4 . . ?
C12 C13 H13F 109.4 . . ?
H13E C13 H13F 108.0 . . ?
C15 C13 C12 111.2(19) . . ?
C15 C13 H13E 109.4 . . ?
C15 C13 H13F 109.4 . . ?
C13 C15 H15G 109.6 . . ?
C13 C15 H15H 109.6 . . ?
C13 C15 C16 110.3(19) . . ?
H15G C15 H15H 108.1 . . ?
C16 C15 H15G 109.6 . . ?
C16 C15 H15H 109.6 . . ?
C15 C16 H16A 109.6 . . ?
C15 C16 H16B 109.6 . . ?
C15 C16 C17 110.1(19) . . ?
H16A C16 H16B 108.1 . . ?
C17 C16 H16A 109.6 . . ?
C17 C16 H16B 109.6 . . ?
C11 C17 C16 110.3(19) . . ?
C11 C17 H17A 109.6 . . ?
C11 C17 H17B 109.6 . . ?
C16 C17 H17A 109.6 . . ?
C16 C17 H17B 109.6 . . ?
H17A C17 H17B 108.1 . . ?
C8B O2B C14B 119(3) . . ?
O2B C14B H14D 109.5 . . ?
O2B C14B H14E 109.5 . . ?
O2B C14B H14F 109.5 . . ?
H14D C14B H14E 109.5 . . ?
H14D C14B H14F 109.5 . . ?
H14E C14B H14F 109.5 . . ?
O3B C15B H15D 109.5 . . ?
O3B C15B H15E 109.5 . . ?
O3B C15B H15F 109.5 . . ?
H15D C15B H15E 109.5 . . ?
H15D C15B H15F 109.5 . . ?
H15E C15B H15F 109.5 . . ?
C13B O1B H1BA 109.5 . . ?
C5B C13B H13C 109.1 . . ?
C5B C13B H13D 109.1 . . ?
O1B C13B C5B 112(3) . . ?
O1B C13B H13C 109.1 . . ?
O1B C13B H13D 109.1 . . ?
H13C C13B H13D 107.9 . . ?
H2C C2 H2D 108.0 . . ?
C3 C2 H2C 109.4 . . ?
C3 C2 H2D 109.4 . . ?
C3 C2 C18 111(2) . . ?
C18 C2 H2C 109.4 . . ?
C18 C2 H2D 109.4 . . ?
C2 C3 H3C 109.2 . . ?
C2 C3 H3D 109.2 . . ?
C2 C3 C1 111.8(18) . . ?
H3C C3 H3D 107.9 . . ?
C1 C3 H3C 109.2 . . ?
C1 C3 H3D 109.2 . . ?
C3 C1 H1C 109.4 . . ?
C3 C1 H1D 109.4 . . ?
C3 C1 C8 111.3(18) . . ?
H1C C1 H1D 108.0 . . ?
C8 C1 H1C 109.4 . . ?
C8 C1 H1D 109.4 . . ?
C1 C8 H8A 109.5 . . ?
C1 C8 H8B 109.5 . . ?
H8A C8 H8B 108.1 . . ?
C14 C8 C1 110.6(19) . . ?
C14 C8 H8A 109.5 . . ?
C14 C8 H8B 109.5 . . ?
C8 C14 H14G 109.3 . . ?
C8 C14 H14H 109.3 . . ?
H14G C14 H14H 107.9 . . ?
C18 C14 C8 111.7(19) . . ?
C18 C14 H14G 109.3 . . ?
C18 C14 H14H 109.3 . . ?
C2 C18 H18A 109.2 . . ?
C2 C18 H18B 109.2 . . ?
C14 C18 C2 112.0(18) . . ?
C14 C18 H18A 109.2 . . ?
C14 C18 H18B 109.2 . . ?
H18A C18 H18B 107.9 . . ?

loop_
_geom_bond_atom_site_label_1
_geom_bond_atom_site_label_2
_geom_bond_distance
_geom_bond_site_symmetry_2
_geom_bond_publ_flag
I304 Zn32 2.527(8) . ?
I312 Zn36 2.512(6) . ?
I307 Zn34 2.532(5) . ?
I409 Zn45 2.548(11) . ?
I311 Zn36 2.528(8) . ?
I406 Zn43 2.509(10) . ?
I402 Zn31 2.518(12) . ?
I401 Zn31 2.527(12) . ?
I308 Zn34 2.527(4) . ?
I303 Zn32 2.537(8) . ?
I410 Zn45 2.524(12) . ?
I405 Zn43 2.562(9) . ?
Zn36 N317 2.003(12) 4_656 ?
Zn36 N324 2.071(9) . ?
Zn32 N306 2.052(11) . ?
Zn32 N307 2.086(12) . ?
Zn45 N318 2.070(13) . ?
Zn45 N319 2.050(12) . ?
Zn43 N305 2.124(14) 4_666 ?
Zn43 N311 2.089(10) . ?
Zn31 N323 2.006(12) 1_564 ?
Zn31 N301 2.088(14) . ?
Zn34 N312 2.080(9) . ?
Zn34 N313 2.072(11) . ?
N320 C360 1.358(10) . ?
N320 C362 1.330(10) . ?
N321 C360 1.311(11) . ?
N321 C361 1.342(10) . ?
N304 C307 1.347(12) . ?
N304 C308 1.347(11) . ?
N316 C343 1.345(11) . ?
N316 C344 1.362(12) . ?
N309 C324 1.333(11) . ?
N309 C325 1.325(12) . ?
N322 C362 1.319(11) . ?
N322 C361 1.340(10) . ?
N317 C348 1.364(13) . ?
N317 C347 1.301(16) . ?
N317 Zn46 2.20(2) 4 ?
N317 Zn56 2.36(7) 4 ?
N315 C343 1.307(12) . ?
N315 C342 1.334(13) . ?
N308 C324 1.325(12) . ?
N308 C326 1.329(12) . ?
N324 C372 1.333(13) . ?
N324 C368 1.361(12) . ?
N324 Zn46 2.105(13) . ?
N324 Zn56 2.18(5) . ?
N310 C325 1.339(12) . ?
N310 C326 1.350(12) . ?
N306 C314 1.295(16) . ?
N306 C318 1.320(14) . ?
N306 Zn42 2.057(12) . ?
N302 C308 1.308(13) . ?
N302 C306 1.354(13) . ?
N323 C365 1.325(14) . ?
N323 C366 1.306(13) . ?
N323 Zn41 2.119(8) 1_546 ?
N323 Zn51 2.25(8) 1_546 ?
N303 C307 1.307(14) . ?
N303 C306 1.314(13) . ?
C343 C345 1.496(13) . ?
N318 C354 1.292(15) . ?
N318 C350 1.337(19) . ?
N318 Zn35 2.068(13) . ?
N318 Zn55 2.06(3) . ?
N305 C312 1.317(15) . ?
N305 C311 1.285(19) . ?
N305 Zn33 2.029(15) 4_565 ?
N305 Zn53 1.87(4) 4_565 ?
C316 C308 1.489(13) . ?
C316 C315 1.365(14) . ?
C316 C317 1.353(16) . ?
N301 C305 1.301(16) . ?
N301 C301 1.332(16) . ?
N301 Zn41 2.050(11) . ?
N301 Zn51 2.64(8) . ?
N311 C330 1.280(15) . ?
N311 C329 1.333(13) . ?
N311 Zn33 2.072(11) . ?
N311 Zn53 2.28(5) . ?
N312 C332 1.301(15) . ?
N312 C336 1.309(16) . ?
N312 Zn44 2.093(11) . ?
N319 C359 1.316(13) . ?
N319 C355 1.318(14) . ?
N319 Zn35 2.046(12) . ?
N319 Zn55 2.30(2) . ?
C360 C357 1.473(11) . ?
N314 C344 1.305(14) . ?
N314 C342 1.335(13) . ?
C345 C349 1.356(15) . ?
C345 C346 1.369(14) . ?
C307 C309 1.497(13) . ?
N307 C319 1.357(13) . ?
N307 C323 1.319(13) . ?
N307 Zn42 2.066(12) . ?
C324 C321 1.480(13) . ?
C362 C370 1.496(10) . ?
C363 C361 1.495(11) . ?
C363 C367 1.399(12) . ?
C363 C364 1.374(12) . ?
C344 C352 1.463(13) . ?
C309 C313 1.386(16) . ?
C309 C310 1.352(16) . ?
C357 C358 1.359(13) . ?
C357 C356 1.413(13) . ?
C370 C369 1.362(13) . ?
C370 C371 1.373(12) . ?
C349 H349 0.9500 . ?
C349 C348 1.359(14) . ?
C352 C353 1.315(17) . ?
C352 C351 1.374(17) . ?
N313 C337 1.325(18) . ?
N313 C341 1.303(17) . ?
N313 Zn44 2.045(14) . ?
C321 C320 1.334(14) . ?
C321 C322 1.396(14) . ?
O3A C12A 1.40(2) . ?
O3A C15A 1.433(17) . ?
C325 C327 1.490(12) . ?
C327 C328 1.374(14) . ?
C327 C331 1.386(14) . ?
C334 C326 1.482(13) . ?
C334 C335 1.383(15) . ?
C334 C333 1.390(13) . ?
C315 H315 0.9500 . ?
C315 C314 1.420(16) . ?
C369 H369 0.9500 . ?
C369 C368 1.375(13) . ?
C367 H367 0.9500 . ?
C367 C366 1.398(13) . ?
C303 C306 1.500(16) . ?
C303 C304 1.366(16) . ?
C303 C302 1.343(16) . ?
O2A C8A 1.37(2) . ?
O2A C14A 1.437(16) . ?
C371 H371 0.9500 . ?
C371 C372 1.368(14) . ?
C348 H348 0.9500 . ?
C317 H317 0.9500 . ?
C317 C318 1.396(15) . ?
C359 H359 0.9500 . ?
C359 C358 1.376(12) . ?
C313 H313 0.9500 . ?
C313 C312 1.416(15) . ?
C320 H320 0.9500 . ?
C320 C319 1.390(15) . ?
C372 H372 0.9500 . ?
C339 C342 1.498(17) . ?
C339 C338 1.340(16) . ?
C339 C340 1.391(18) . ?
C312 H312 0.9500 . ?
C328 H328 0.9500 . ?
C328 C329 1.368(14) . ?
C358 H358 0.9500 . ?
C365 H365 0.9500 . ?
C365 C364 1.365(14) . ?
C366 H366 0.9500 . ?
C364 H364 0.9500 . ?
C314 H314 0.9500 . ?
C353 H353 0.9500 . ?
C353 C354 1.413(15) . ?
C318 H318 0.9500 . ?
C368 H368 0.9500 . ?
C322 H322 0.9500 . ?
C322 C323 1.385(14) . ?
C332 H332 0.9500 . ?
C332 C333 1.393(15) . ?
C346 H346 0.9500 . ?
C346 C347 1.389(16) . ?
C356 H356 0.9500 . ?
C356 C355 1.380(14) . ?
C319 H319 0.9500 . ?
C304 H304 0.9500 . ?
C304 C305 1.411(19) . ?
C335 H335 0.9500 . ?
C335 C336 1.384(15) . ?
C323 H323 0.9500 . ?
C333 H333 0.9500 . ?
C354 H354 0.9500 . ?
C355 H355 0.9500 . ?
C305 H305 0.9500 . ?
O1A H1A 0.8400 . ?
O1A C13A 1.412(16) . ?
C4A C5A 1.3900 . ?
C4A C3A 1.3900 . ?
C4A C7A 1.494(11) . ?
C5A C6A 1.3900 . ?
C5A C13A 1.508(15) . ?
C6A H6A 0.9500 . ?
C6A C1A 1.3900 . ?
C1A H1AA 0.9500 . ?
C1A C2A 1.3900 . ?
C2A H2A 0.9500 . ?
C2A C3A 1.3900 . ?
C3A H3A 0.9500 . ?
C336 H336 0.9500 . ?
C338 H338 0.9500 . ?
C338 C337 1.405(19) . ?
C330 H330 0.9500 . ?
C330 C331 1.389(15) . ?
C331 H331 0.9500 . ?
C329 H329 0.9500 . ?
C301 H301 0.9500 . ?
C301 C302 1.367(19) . ?
C337 H337 0.9500 . ?
C7A C8A 1.393(13) . ?
C7A C12A 1.394(13) . ?
C347 H347 0.9500 . ?
C302 H302 0.9500 . ?
C340 H340 0.9500 . ?
C340 C341 1.39(2) . ?
C310 H310 0.9500 . ?
C310 C311 1.455(19) . ?
C311 H311 0.9500 . ?
C311 Zn53 2.38(4) 4_565 ?
C341 H341 0.9500 . ?
C8A C9A 1.390(13) . ?
C12A C11A 1.390(13) . ?
C9A H9A 0.9500 . ?
C9A C10A 1.376(14) . ?
C10A H10A 0.9500 . ?
C10A C11A 1.375(14) . ?
C11A H11A 0.9500 . ?
C15A H15A 0.9800 . ?
C15A H15B 0.9800 . ?
C15A H15C 0.9800 . ?
C13A H13A 0.9900 . ?
C13A H13B 0.9900 . ?
C350 H350 0.9500 . ?
C350 C351 1.384(19) . ?
C351 H351 0.9500 . ?
C14A H14A 0.9800 . ?
C14A H14B 0.9800 . ?
C14A H14C 0.9800 . ?
I404 Zn42 2.534(10) . ?
Zn42 I403 2.533(10) . ?
I309 Zn35 2.544(10) . ?
Zn35 I310 2.524(10) . ?
I411 Zn46 2.547(12) . ?
Zn46 I412 2.534(12) . ?
I305 Zn33 2.526(9) . ?
Zn33 I306 2.502(11) . ?
I407 Zn44 2.525(10) . ?
Zn44 I408 2.537(12) . ?
I301 Zn41 2.520(4) . ?
Zn41 I302 2.526(4) . ?
I509 Zn55 2.35(4) . ?
I510 Zn55 2.67(5) . ?
I511 Zn56 2.49(6) . ?
I512 Zn56 2.35(5) . ?
I505 Zn53 2.555(17) . ?
I506 Zn53 2.510(17) . ?
I502 Zn51 2.52(8) . ?
I501 Zn51 2.14(8) . ?
C4B C5B 1.3900 . ?
C4B C3B 1.3900 . ?
C4B C7B 1.500(19) . ?
C5B C6B 1.3900 . ?
C5B C13B 1.51(2) . ?
C6B H6B 0.9500 . ?
C6B C1B 1.3900 . ?
C1B H1B 0.9500 . ?
C1B C2B 1.3900 . ?
C2B H2B 0.9500 . ?
C2B C3B 1.3900 . ?
C3B H3B 0.9500 . ?
O3B C12B 1.354(19) . ?
O3B C15B 1.44(2) . ?
C7B C8B 1.3900 . ?
C7B C12B 1.3900 . ?
C8B C9B 1.3900 . ?
C8B O2B 1.36(2) . ?
C9B H9B 0.9500 . ?
C9B C10B 1.3900 . ?
C10B H10B 0.9500 . ?
C10B C11B 1.3900 . ?
C11B H11B 0.9500 . ?
C11B C12B 1.3900 . ?
C4 H4A 0.9900 . ?
C4 H4B 0.9900 . ?
C4 C5 1.535(13) . ?
C4 C10 1.534(13) . ?
C5 H5A 0.9900 . ?
C5 H5B 0.9900 . ?
C5 C6 1.540(13) . ?
C6 H6C 0.9900 . ?
C6 H6D 0.9900 . ?
C6 C7 1.541(13) . ?
C7 H7A 0.9900 . ?
C7 H7B 0.9900 . ?
C7 C9 1.536(13) . ?
C9 H9C 0.9900 . ?
C9 H9D 0.9900 . ?
C9 C10 1.536(13) . ?
C10 H10C 0.9900 . ?
C10 H10D 0.9900 . ?
C11 H11C 0.9900 . ?
C11 H11D 0.9900 . ?
C11 C12 1.534(13) . ?
C11 C17 1.537(13) . ?
C12 H12A 0.9900 . ?
C12 H12B 0.9900 . ?
C12 C13 1.535(13) . ?
C13 H13E 0.9900 . ?
C13 H13F 0.9900 . ?
C13 C15 1.534(13) . ?
C15 H15G 0.9900 . ?
C15 H15H 0.9900 . ?
C15 C16 1.538(13) . ?
C16 H16A 0.9900 . ?
C16 H16B 0.9900 . ?
C16 C17 1.538(13) . ?
C17 H17A 0.9900 . ?
C17 H17B 0.9900 . ?
O2B C14B 1.43(2) . ?
C14B H14D 0.9801 . ?
C14B H14E 0.9800 . ?
C14B H14F 0.9800 . ?
C15B H15D 0.9800 . ?
C15B H15E 0.9800 . ?
C15B H15F 0.9800 . ?
O1B H1BA 0.8400 . ?
O1B C13B 1.42(2) . ?
C13B H13C 0.9900 . ?
C13B H13D 0.9900 . ?
C2 H2C 0.9900 . ?
C2 H2D 0.9900 . ?
C2 C3 1.531(13) . ?
C2 C18 1.532(13) . ?
C3 H3C 0.9900 . ?
C3 H3D 0.9900 . ?
C3 C1 1.533(13) . ?
C1 H1C 0.9900 . ?
C1 H1D 0.9900 . ?
C1 C8 1.535(13) . ?
C8 H8A 0.9900 . ?
C8 H8B 0.9900 . ?
C8 C14 1.534(13) . ?
C14 H14G 0.9900 . ?
C14 H14H 0.9900 . ?
C14 C18 1.532(13) . ?
C18 H18A 0.9900 . ?
C18 H18B 0.9900 . ?

loop_
_geom_torsion_atom_site_label_1
_geom_torsion_atom_site_label_2
_geom_torsion_atom_site_label_3
_geom_torsion_atom_site_label_4
_geom_torsion
_geom_torsion_site_symmetry_1
_geom_torsion_site_symmetry_2
_geom_torsion_site_symmetry_3
_geom_torsion_site_symmetry_4
_geom_torsion_publ_flag
Zn36 N317 C348 C349 -172.5(7) 4 . . . ?
Zn36 N317 C347 C346 171.3(11) 4 . . . ?
Zn36 N324 C372 C371 177.1(10) . . . . ?
Zn36 N324 C368 C369 -175.4(10) . . . . ?
Zn32 N306 C314 C315 172.4(9) . . . . ?
Zn32 N306 C318 C317 -172.6(9) . . . . ?
Zn32 N307 C319 C320 174.0(10) . . . . ?
Zn32 N307 C323 C322 -175.7(11) . . . . ?
Zn45 N318 C354 C353 -178.5(10) . . . . ?
Zn45 N318 C350 C351 -173.8(16) . . . . ?
Zn45 N319 C359 C358 175.4(10) . . . . ?
Zn45 N319 C355 C356 -176.6(13) . . . . ?
Zn43 N305 C312 C313 -172.1(8) 4_565 . . . ?
Zn43 N305 C311 C310 172.9(13) 4_565 . . . ?
Zn43 N311 C330 C331 168.2(16) . . . . ?
Zn43 N311 C329 C328 -168.2(11) . . . . ?
Zn31 N323 C365 C364 -179.9(11) 1_546 . . . ?
Zn31 N323 C366 C367 178.2(10) 1_546 . . . ?
Zn31 N301 C305 C304 -178.2(13) . . . . ?
Zn31 N301 C301 C302 177.0(11) . . . . ?
Zn34 N312 C332 C333 -179.2(10) . . . . ?
Zn34 N312 C336 C335 179.7(13) . . . . ?
Zn34 N313 C337 C338 170.2(12) . . . . ?
Zn34 N313 C341 C340 -175.1(15) . . . . ?
N320 C360 C357 C358 6.3(15) . . . . ?
N320 C360 C357 C356 -176.1(10) . . . . ?
N320 C362 C370 C369 -2.6(14) . . . . ?
N320 C362 C370 C371 180.0(10) . . . . ?
N321 C360 C357 C358 -173.0(10) . . . . ?
N321 C360 C357 C356 4.6(16) . . . . ?
N304 C307 C309 C313 -5.7(13) . . . . ?
N304 C307 C309 C310 176.7(12) . . . . ?
N316 C343 C345 C349 -12.2(12) . . . . ?
N316 C343 C345 C346 168.3(10) . . . . ?
N316 C344 C352 C353 -18.1(15) . . . . ?
N316 C344 C352 C351 157.9(14) . . . . ?
N309 C324 C321 C320 1.2(18) . . . . ?
N309 C324 C321 C322 -177.5(11) . . . . ?
N309 C325 C327 C328 0.9(17) . . . . ?
N309 C325 C327 C331 180.0(12) . . . . ?
N322 C362 C370 C369 176.8(10) . . . . ?
N322 C362 C370 C371 -0.6(15) . . . . ?
N315 C343 C345 C349 167.7(9) . . . . ?
N315 C343 C345 C346 -11.9(14) . . . . ?
N308 C324 C321 C320 -178.3(12) . . . . ?
N308 C324 C321 C322 3.0(17) . . . . ?
N310 C325 C327 C328 -179.5(11) . . . . ?
N310 C325 C327 C331 -0.4(17) . . . . ?
N323 C365 C364 C363 2(2) . . . . ?
N303 C307 C309 C313 173.7(9) . . . . ?
N303 C307 C309 C310 -3.9(15) . . . . ?
C343 N316 C344 N314 2.9(14) . . . . ?
C343 N316 C344 C352 -175.7(8) . . . . ?
C343 N315 C342 N314 -0.4(16) . . . . ?
C343 N315 C342 C339 -179.0(9) . . . . ?
C343 C345 C349 C348 175.1(8) . . . . ?
C343 C345 C346 C347 -176.4(11) . . . . ?
N318 C350 C351 C352 -16(3) . . . . ?
C316 C315 C314 N306 -0.2(17) . . . . ?
C316 C317 C318 N306 0.9(19) . . . . ?
N301 C301 C302 C303 -1(2) . . . . ?
N311 C330 C331 C327 3(3) . . . . ?
N312 C332 C333 C334 -1(2) . . . . ?
N319 C359 C358 C357 0.8(18) . . . . ?
C360 N320 C362 N322 0.5(14) . . . . ?
C360 N320 C362 C370 179.8(8) . . . . ?
C360 N321 C361 N322 4.0(15) . . . . ?
C360 N321 C361 C363 -173.0(9) . . . . ?
C360 C357 C358 C359 178.1(10) . . . . ?
C360 C357 C356 C355 -179.2(12) . . . . ?
N314 C344 C352 C353 163.2(11) . . . . ?
N314 C344 C352 C351 -20.8(18) . . . . ?
C345 C349 C348 N317 2.9(14) . . . . ?
C345 C346 C347 N317 0(2) . . . . ?
C307 N304 C308 N302 3.2(12) . . . . ?
C307 N304 C308 C316 -177.0(7) . . . . ?
C307 N303 C306 N302 0.9(13) . . . . ?
C307 N303 C306 C303 -179.6(8) . . . . ?
C307 C309 C313 C312 176.7(9) . . . . ?
C307 C309 C310 C311 -175.8(13) . . . . ?
C324 N309 C325 N310 0.6(16) . . . . ?
C324 N309 C325 C327 -179.8(10) . . . . ?
C324 N308 C326 N310 1.9(16) . . . . ?
C324 N308 C326 C334 -174.7(10) . . . . ?
C324 C321 C320 C319 -177.4(12) . . . . ?
C324 C321 C322 C323 175.8(12) . . . . ?
C362 N320 C360 N321 -3.0(14) . . . . ?
C362 N320 C360 C357 177.7(8) . . . . ?
C362 N322 C361 N321 -6.2(14) . . . . ?
C362 N322 C361 C363 170.9(9) . . . . ?
C362 C370 C369 C368 -177.3(11) . . . . ?
C362 C370 C371 C372 178.8(11) . . . . ?
C363 C367 C366 N323 1.4(19) . . . . ?
C344 N316 C343 N315 -4.4(13) . . . . ?
C344 N316 C343 C345 175.4(7) . . . . ?
C344 N314 C342 N315 -0.9(17) . . . . ?
C344 N314 C342 C339 177.7(10) . . . . ?
C344 C352 C353 C354 176.1(11) . . . . ?
C344 C352 C351 C350 -169.7(17) . . . . ?
C361 N321 C360 N320 0.9(14) . . . . ?
C361 N321 C360 C357 -179.8(9) . . . . ?
C361 N322 C362 N320 3.7(14) . . . . ?
C361 N322 C362 C370 -175.6(8) . . . . ?
C361 C363 C367 C366 -177.5(10) . . . . ?
C361 C363 C364 C365 176.0(11) . . . . ?
C309 C313 C312 N305 3.5(15) . . . . ?
C309 C310 C311 N305 -6(3) . . . . ?
C357 C356 C355 N319 2(2) . . . . ?
C370 C369 C368 N324 -1(2) . . . . ?
C370 C371 C372 N324 -2(2) . . . . ?
C349 C345 C346 C347 4.0(18) . . . . ?
C308 N304 C307 N303 -3.8(13) . . . . ?
C308 N304 C307 C309 175.6(7) . . . . ?
C308 N302 C306 N303 -1.4(13) . . . . ?
C308 N302 C306 C303 179.2(7) . . . . ?
C308 C316 C315 C314 -176.8(9) . . . . ?
C308 C316 C317 C318 176.4(10) . . . . ?
C352 C353 C354 N318 2(2) . . . . ?
C321 C320 C319 N307 1(2) . . . . ?
C321 C322 C323 N307 2(2) . . . . ?
O3A C12A C11A C10A -179.4(15) . . . . ?
C325 N309 C324 N308 -4.9(16) . . . . ?
C325 N309 C324 C321 175.6(10) . . . . ?
C325 N310 C326 N308 -5.5(16) . . . . ?
C325 N310 C326 C334 171.2(10) . . . . ?
C325 C327 C328 C329 -178.6(12) . . . . ?
C325 C327 C331 C330 178.4(14) . . . . ?
C327 C328 C329 N311 -2(2) . . . . ?
C334 C335 C336 N312 0(2) . . . . ?
C315 C316 C308 N304 -173.9(8) . . . . ?
C315 C316 C308 N302 5.9(13) . . . . ?
C315 C316 C317 C318 -6.8(16) . . . . ?
C369 C370 C371 C372 1.3(18) . . . . ?
C367 C363 C361 N321 -171.3(10) . . . . ?
C367 C363 C361 N322 11.4(15) . . . . ?
C367 C363 C364 C365 -3.1(18) . . . . ?
C303 C304 C305 N301 2(2) . . . . ?
O2A C8A C9A C10A 180.0(16) . . . . ?
C371 C370 C369 C368 0.1(18) . . . . ?
C326 N308 C324 N309 3.7(16) . . . . ?
C326 N308 C324 C321 -176.8(10) . . . . ?
C326 N310 C325 N309 4.1(16) . . . . ?
C326 N310 C325 C327 -175.4(10) . . . . ?
C326 C334 C335 C336 -177.8(13) . . . . ?
C326 C334 C333 C332 178.4(11) . . . . ?
C348 N317 C347 C346 -2(2) . . . . ?
C317 C316 C308 N304 2.9(13) . . . . ?
C317 C316 C308 N302 -177.3(9) . . . . ?
C317 C316 C315 C314 6.4(15) . . . . ?
C359 N319 C355 C356 0(2) . . . . ?
C306 N302 C308 N304 -0.9(12) . . . . ?
C306 N302 C308 C316 179.3(7) . . . . ?
C306 N303 C307 N304 1.9(13) . . . . ?
C306 N303 C307 C309 -177.4(8) . . . . ?
C306 C303 C304 C305 179.8(12) . . . . ?
C306 C303 C302 C301 179.5(11) . . . . ?
C313 C309 C310 C311 7(2) . . . . ?
C320 C321 C322 C323 -3(2) . . . . ?
C372 N324 C368 C369 0.0(19) . . . . ?
C339 C338 C337 N313 7(3) . . . . ?
C339 C340 C341 N313 3(3) . . . . ?
C342 N315 C343 N316 3.3(14) . . . . ?
C342 N315 C343 C345 -176.5(9) . . . . ?
C342 N314 C344 N316 -0.5(15) . . . . ?
C342 N314 C344 C352 178.1(9) . . . . ?
C342 C339 C338 C337 176.2(14) . . . . ?
C342 C339 C340 C341 179.3(15) . . . . ?
C312 N305 C311 C310 3(2) . . . . ?
C312 N305 C311 Zn53 -174.9(19) . . . 4_565 ?
C328 C327 C331 C330 -2(2) . . . . ?
C358 C357 C356 C355 -1.5(19) . . . . ?
C365 N323 C366 C367 -2.6(19) . . . . ?
C366 N323 C365 C364 1(2) . . . . ?
C364 C363 C361 N321 9.6(15) . . . . ?
C364 C363 C361 N322 -167.7(10) . . . . ?
C364 C363 C367 C366 1.6(17) . . . . ?
C314 N306 C318 C317 5.2(18) . . . . ?
C353 C352 C351 C350 7(3) . . . . ?
C318 N306 C314 C315 -5.6(17) . . . . ?
C368 N324 C372 C371 2(2) . . . . ?
C322 C321 C320 C319 1(2) . . . . ?
C332 N312 C336 C335 -1(2) . . . . ?
C346 C345 C349 C348 -5.4(14) . . . . ?
C356 C357 C358 C359 0.5(17) . . . . ?
C319 N307 C323 C322 0(2) . . . . ?
C304 C303 C306 N302 18.7(14) . . . . ?
C304 C303 C306 N303 -160.8(11) . . . . ?
C304 C303 C302 C301 2(2) . . . . ?
C335 C334 C326 N308 -175.0(12) . . . . ?
C335 C334 C326 N310 8.1(17) . . . . ?
C335 C334 C333 C332 -0.5(19) . . . . ?
C323 N307 C319 C320 -2(2) . . . . ?
C333 C334 C326 N308 6.2(17) . . . . ?
C333 C334 C326 N310 -170.8(11) . . . . ?
C333 C334 C335 C336 1(2) . . . . ?
C354 N318 C350 C351 18(3) . . . . ?
C355 N319 C359 C358 -0.9(19) . . . . ?
C305 N301 C301 C302 0(2) . . . . ?
C4A C5A C6A C1A 0.0 . . . . ?
C4A C5A C13A O1A -162.3(11) . . . . ?
C4A C7A C8A O2A 4(2) . . . . ?
C4A C7A C8A C9A -178.3(14) . . . . ?
C4A C7A C12A O3A -4(2) . . . . ?
C4A C7A C12A C11A 177.3(14) . . . . ?
C5A C4A C3A C2A 0.0 . . . . ?
C5A C4A C7A C8A -73.3(16) . . . . ?
C5A C4A C7A C12A 111.5(13) . . . . ?
C5A C6A C1A C2A 0.0 . . . . ?
C6A C5A C13A O1A 17(2) . . . . ?
C6A C1A C2A C3A 0.0 . . . . ?
C1A C2A C3A C4A 0.0 . . . . ?
C3A C4A C5A C6A 0.0 . . . . ?
C3A C4A C5A C13A 179.7(13) . . . . ?
C3A C4A C7A C8A 104.7(14) . . . . ?
C3A C4A C7A C12A -70.6(16) . . . . ?
C336 N312 C332 C333 2(2) . . . . ?
C338 C339 C342 N315 16.3(18) . . . . ?
C338 C339 C342 N314 -162.4(13) . . . . ?
C338 C339 C340 C341 -3(3) . . . . ?
C330 N311 C329 C328 2(2) . . . . ?
C331 C327 C328 C329 2(2) . . . . ?
C329 N311 C330 C331 -2(3) . . . . ?
C301 N301 C305 C304 -1(2) . . . . ?
C337 N313 C341 C340 3(3) . . . . ?
C7A C4A C5A C6A 177.9(10) . . . . ?
C7A C4A C5A C13A -2.4(13) . . . . ?
C7A C4A C3A C2A -178.0(9) . . . . ?
C7A C8A C9A C10A 3(3) . . . . ?
C7A C12A C11A C10A -1(3) . . . . ?
C347 N317 C348 C349 1.1(14) . . . . ?
C302 C303 C306 N302 -159.3(10) . . . . ?
C302 C303 C306 N303 21.2(14) . . . . ?
C302 C303 C304 C305 -2(2) . . . . ?
C340 C339 C342 N315 -166.4(13) . . . . ?
C340 C339 C342 N314 14.9(19) . . . . ?
C340 C339 C338 C337 -1(2) . . . . ?
C310 C309 C313 C312 -5.7(16) . . . . ?
C311 N305 C312 C313 -2.3(17) . . . . ?
C341 N313 C337 C338 -8(3) . . . . ?
C8A C7A C12A O3A -179.3(14) . . . . ?
C8A C7A C12A C11A 2(2) . . . . ?
C8A C9A C10A C11A -1(3) . . . . ?
C12A C7A C8A O2A 179.5(14) . . . . ?
C12A C7A C8A C9A -3(2) . . . . ?
C9A C10A C11A C12A 0(3) . . . . ?
C15A O3A C12A C7A -172.5(15) . . . . ?
C15A O3A C12A C11A 6(2) . . . . ?
C13A C5A C6A C1A -179.7(13) . . . . ?
C350 N318 C354 C353 -11(2) . . . . ?
C351 C352 C353 C354 0(2) . . . . ?
C14A O2A C8A C7A -179.3(19) . . . . ?
C14A O2A C8A C9A 3(3) . . . . ?
Zn42 N306 C314 C315 171.7(9) . . . . ?
Zn42 N306 C318 C317 -172.2(10) . . . . ?
Zn42 N307 C319 C320 169.1(10) . . . . ?
Zn42 N307 C323 C322 -171.4(12) . . . . ?
Zn35 N318 C354 C353 -177.4(10) . . . . ?
Zn35 N319 C359 C358 173.0(9) . . . . ?
Zn35 N319 C355 C356 -174.5(13) . . . . ?
Zn46 N317 C348 C349 -174.8(7) 4 . . . ?
Zn46 N317 C347 C346 173.8(12) 4 . . . ?
Zn46 N324 C372 C371 175.8(11) . . . . ?
Zn46 N324 C368 C369 -174.9(11) . . . . ?
Zn33 N305 C312 C313 -171.3(8) 4_565 . . . ?
Zn33 N305 C311 C310 173.6(14) 4_565 . . . ?
Zn33 N311 C330 C331 176.6(16) . . . . ?
Zn33 N311 C329 C328 -176.9(11) . . . . ?
Zn44 N312 C332 C333 177.8(11) . . . . ?
Zn44 N312 C336 C335 -176.5(12) . . . . ?
Zn44 N313 C337 C338 178.8(13) . . . . ?
Zn44 N313 C341 C340 175.2(14) . . . . ?
Zn41 N323 C365 C364 179.2(11) 1_546 . . . ?
Zn41 N323 C366 C367 179.2(9) 1_546 . . . ?
Zn41 N301 C305 C304 -177.6(12) . . . . ?
Zn41 N301 C301 C302 176.7(10) . . . . ?
Zn55 N318 C354 C353 177.5(13) . . . . ?
Zn55 N319 C359 C358 167.9(14) . . . . ?
Zn55 N319 C355 C356 -170.6(16) . . . . ?
Zn56 N317 C348 C349 -172.6(15) 4 . . . ?
Zn56 N317 C347 C346 169(2) 4 . . . ?
Zn56 N324 C372 C371 158(2) . . . . ?
Zn56 N324 C368 C369 -153.9(18) . . . . ?
Zn53 N305 C312 C313 -174(2) 4_565 . . . ?
Zn53 N305 C311 C310 178(2) 4_565 . . . ?
Zn53 N311 C330 C331 -164.5(17) . . . . ?
Zn53 N311 C329 C328 165.0(13) . . . . ?
Zn51 N323 C365 C364 -159(3) 1_546 . . . ?
Zn51 N323 C366 C367 164(2) 1_546 . . . ?
Zn51 N301 C305 C304 -166(2) . . . . ?
Zn51 N301 C301 C302 160(2) . . . . ?
C4B C5B C6B C1B 0.0 . . . . ?
C4B C5B C13B O1B 56(6) . . . . ?
C4B C7B C8B C9B -166(3) . . . . ?
C4B C7B C8B O2B 12(4) . . . . ?
C4B C7B C12B O3B -13(3) . . . . ?
C4B C7B C12B C11B 166(3) . . . . ?
C5B C4B C3B C2B 0.0 . . . . ?
C5B C4B C7B C8B 88(2) . . . . ?
C5B C4B C7B C12B -78(2) . . . . ?
C5B C6B C1B C2B 0.0 . . . . ?
C6B C5B C13B O1B -127(5) . . . . ?
C6B C1B C2B C3B 0.0 . . . . ?
C1B C2B C3B C4B 0.0 . . . . ?
C3B C4B C5B C6B 0.0 . . . . ?
C3B C4B C5B C13B 177(2) . . . . ?
C3B C4B C7B C8B -100(2) . . . . ?
C3B C4B C7B C12B 94(2) . . . . ?
C7B C4B C5B C6B 172(2) . . . . ?
C7B C4B C5B C13B -11(3) . . . . ?
C7B C4B C3B C2B -172(2) . . . . ?
C7B C8B C9B C10B 0.0 . . . . ?
C7B C8B O2B C14B -177(6) . . . . ?
C8B C7B C12B O3B -179(3) . . . . ?
C8B C7B C12B C11B 0.0 . . . . ?
C8B C9B C10B C11B 0.0 . . . . ?
C9B C8B O2B C14B 2(6) . . . . ?
C9B C10B C11B C12B 0.0 . . . . ?
C10B C11B C12B O3B 179(3) . . . . ?
C10B C11B C12B C7B 0.0 . . . . ?
C12B C7B C8B C9B 0.0 . . . . ?
C12B C7B C8B O2B 178(2) . . . . ?
C4 C5 C6 C7 58(4) . . . . ?
C5 C4 C10 C9 55(4) . . . . ?
C5 C6 C7 C9 -57(4) . . . . ?
C6 C7 C9 C10 57(4) . . . . ?
C7 C9 C10 C4 -55(4) . . . . ?
C10 C4 C5 C6 -57(4) . . . . ?
C11 C12 C13 C15 56(4) . . . . ?
C12 C11 C17 C16 58(4) . . . . ?
C12 C13 C15 C16 -56(4) . . . . ?
C13 C15 C16 C17 58(4) . . . . ?
C15 C16 C17 C11 -59(4) . . . . ?
C17 C11 C12 C13 -57(5) . . . . ?
O2B C8B C9B C10B -178(3) . . . . ?
C15B O3B C12B C7B 170(5) . . . . ?
C15B O3B C12B C11B -9(6) . . . . ?
C13B C5B C6B C1B -177(2) . . . . ?
C2 C3 C1 C8 56(4) . . . . ?
C3 C2 C18 C14 54(4) . . . . ?
C3 C1 C8 C14 -56(4) . . . . ?
C1 C8 C14 C18 55(4) . . . . ?
C8 C14 C18 C2 -55(4) . . . . ?
C18 C2 C3 C1 -54(4) . . . . ?

loop_
_exptl_oxdiff_crystal_face_indexfrac_h
_exptl_oxdiff_crystal_face_indexfrac_k
_exptl_oxdiff_crystal_face_indexfrac_l
_exptl_oxdiff_crystal_face_x
_exptl_oxdiff_crystal_face_y
_exptl_oxdiff_crystal_face_z
-0.0004 -0.0002 1.0002 -0.0127 0.0405 -0.0173
0.0004 0.0002 -1.0002 0.0127 -0.0405 0.0173
0.9999 0.0005 -0.0003 -0.0498 -0.0023 0.0034
-0.9999 -0.0005 0.0003 0.0498 0.0023 -0.0034
-2.0011 0.9993 -0.9996 0.1168 0.0056 0.1044
1.9985 1.0012 -1.0006 -0.0823 -0.0036 0.1182
-0.9973 -2.0010 2.0005 0.0154 0.0003 -0.2260
-1.0003 -0.0007 1.0005 0.0371 0.0428 -0.0207
-2.0020 0.9989 1.0008 0.0915 0.0865 0.0698
2.0020 -0.9989 -1.0008 -0.0915 -0.0865 -0.0698
1.0038 -1.9994 -1.0006 -0.0462 -0.1257 -0.1672
1.9972 1.0005 2.0000 -0.1203 0.1178 0.0663
0.9982 1.0005 -0.0002 -0.0452 0.0392 0.0974
-1.9972 -1.0005 -2.0000 0.1203 -0.1178 -0.0663
-0.9991 -0.0000 -2.0002 0.0751 -0.0787 0.0311
0.9990 1.0010 -2.0006 -0.0199 -0.0418 0.1320
